data_4323661
loop_
_publ_author_name
'Achim M\"uller'
'Roberta Sessoli'
'Erich Krickemeyer'
'Hartmut B\"ogge'
'Jochen Meyer'
'Dante Gatteschi'
'Luca Pardi'
'J\"org Westphal'
'Kai Hovemeier'
'Ralf Rohlfing'
'Joachim D\"oring'
'Frank Hellweg'
'Christian Beugholt'
'Marc Schmidtmann'

_publ_section_title
;
 Polyoxovanadates: High-Nuclearity Spin Clusters with Interesting
 Host-Guest Systems and Different Electron Populations. Synthesis, Spin
 Organization, Magnetochemistry, and Spectroscopic Studies
;
_journal_name_full 'Inorganic Chemistry'
_journal_page_first 5239
_journal_page_last 5250
_journal_paper_doi 10.1021/ic9703641
_journal_volume 36
_journal_year 1997
_chemical_formula_sum 'H33 I K10 O58 V18'
_chemical_formula_weight 2396.09
_chemical_name_systematic
; 
 ? 
;
_space_group_IT_number 2
_symmetry_cell_setting triclinic
_symmetry_space_group_name_Hall '-P 1'
_symmetry_space_group_name_H-M 'P -1'
_atom_sites_solution_hydrogens geom
_atom_sites_solution_primary direct
_atom_sites_solution_secondary difmap
_audit_creation_method SHELXL
_cell_angle_alpha 88.23(3)
_cell_angle_beta 83.40(3)
_cell_angle_gamma 73.42(3)
_cell_formula_units_Z 2
_cell_length_a 12.531(4)
_cell_length_b 13.074(4)
_cell_length_c 18.907(8)
_cell_measurement_reflns_used 26
_cell_measurement_temperature 293(2)
_cell_measurement_theta_max 15
_cell_measurement_theta_min 10
_cell_volume 2949.1(19)
_computing_structure_refinement 'SHELXL-93 (Sheldrick, 1993)'
_computing_structure_solution 'SHELXS-86 (Sheldrick, 1990)'
_diffrn_ambient_temperature 293(2)
_diffrn_radiation_monochromator graphite
_diffrn_radiation_source 'fine-focus sealed tube'
_diffrn_radiation_type MoK\a
_diffrn_radiation_wavelength 0.71073
_diffrn_reflns_av_R_equivalents 0.0350
_diffrn_reflns_av_sigmaI/netI 0.0254
_diffrn_reflns_limit_h_max 16
_diffrn_reflns_limit_h_min -15
_diffrn_reflns_limit_k_max 16
_diffrn_reflns_limit_k_min -16
_diffrn_reflns_limit_l_max 24
_diffrn_reflns_limit_l_min 0
_diffrn_reflns_number 12746
_diffrn_reflns_theta_max 27.00
_diffrn_reflns_theta_min 2.17
_diffrn_standards_decay_% 0.
_diffrn_standards_interval_count 100
_diffrn_standards_number 3
_exptl_absorpt_coefficient_mu 4.051
_exptl_absorpt_correction_T_max 0.078
_exptl_absorpt_correction_T_min 0.032
_exptl_absorpt_correction_type semi_empirical
_exptl_crystal_density_diffrn 2.700
_exptl_crystal_F_000 2308
_exptl_crystal_size_max 0.8
_exptl_crystal_size_mid 0.3
_exptl_crystal_size_min 0.05
_refine_diff_density_max 2.604
_refine_diff_density_min -1.741
_refine_diff_density_rms 0.206
_refine_ls_extinction_method none
_refine_ls_goodness_of_fit_all 1.601
_refine_ls_goodness_of_fit_obs 1.684
_refine_ls_matrix_type full
_refine_ls_number_parameters 733
_refine_ls_number_reflns 12736
_refine_ls_number_restraints 0
_refine_ls_restrained_S_all 1.659
_refine_ls_restrained_S_obs 1.684
_refine_ls_R_factor_all 0.0722
_refine_ls_R_factor_obs 0.0630
_refine_ls_shift/esd_max 0.330
_refine_ls_shift/esd_mean 0.026
_refine_ls_structure_factor_coef Fsqd
_refine_ls_weighting_details 'w=1/[\s^2^(Fo^2^)+(0.1000P)^2^+0.0000P] where P=(Fo^2^+2Fc^2^)/3'
_refine_ls_weighting_scheme calc
_refine_ls_wR_factor_all 0.2118
_refine_ls_wR_factor_obs 0.1970
_reflns_number_observed 10752
_reflns_number_total 12746
_reflns_observed_criterion >2sigma(I)
_cod_data_source_file ic9703641_14.cif
_cod_data_source_block kv18j_5e
_cod_depositor_comments
;
The following automatic conversions were performed:

'_refine_ls_weighting_scheme' value 'calc
w=1/[\s^2^(Fo^2^)+(0.1000P)^2^+0.0000P] where P=(Fo^2^+2Fc^2^)/3' was
changed to 'calc'. New tag '_refine_ls_weighting_details' was
created. The value of the new tag was set to
'w=1/[\s^2^(Fo^2^)+(0.1000P)^2^+0.0000P] where P=(Fo^2^+2Fc^2^)/3'.

Automatic conversion script
Id: cif_fix_values 3143 2015-03-26 13:38:13Z robertas 
;
_cod_original_cell_volume 2948.9(18)
_cod_database_code 4323661

loop_
_symmetry_equiv_pos_as_xyz
'x, y, z'
'-x, -y, -z'

loop_
_atom_site_aniso_label
_atom_site_aniso_U_11
_atom_site_aniso_U_22
_atom_site_aniso_U_33
_atom_site_aniso_U_23
_atom_site_aniso_U_13
_atom_site_aniso_U_12
V1 0.0209(5) 0.0332(5) 0.0291(5) 0.0011(4) -0.0033(4) -0.0049(4)
V2 0.0246(5) 0.0252(5) 0.0226(5) -0.0020(4) -0.0023(4) -0.0065(4)
V3 0.0213(5) 0.0271(5) 0.0220(5) 0.0019(4) -0.0004(4) -0.0076(4)
V4 0.0216(5) 0.0256(5) 0.0217(5) 0.0011(4) -0.0046(4) -0.0074(4)
V5 0.0211(5) 0.0232(4) 0.0232(5) 0.0021(4) -0.0045(4) -0.0047(4)
V6 0.0300(5) 0.0303(5) 0.0274(5) -0.0013(4) -0.0059(4) -0.0109(4)
V7 0.0277(5) 0.0304(5) 0.0219(5) 0.0017(4) -0.0067(4) -0.0079(4)
V8 0.0265(5) 0.0262(5) 0.0255(5) 0.0059(4) -0.0049(4) -0.0082(4)
V9 0.0298(5) 0.0250(5) 0.0290(5) 0.0020(4) -0.0033(4) -0.0084(4)
V10 0.0281(5) 0.0261(5) 0.0236(5) -0.0023(4) -0.0024(4) -0.0082(4)
V11 0.0257(5) 0.0281(5) 0.0197(5) 0.0005(4) -0.0029(4) -0.0083(4)
V12 0.0246(5) 0.0282(5) 0.0250(5) 0.0041(4) -0.0033(4) -0.0090(4)
V13 0.0258(5) 0.0241(5) 0.0264(5) 0.0015(4) -0.0043(4) -0.0092(4)
V14 0.0228(5) 0.0278(5) 0.0262(5) 0.0042(4) -0.0067(4) -0.0066(4)
V15 0.0244(5) 0.0227(5) 0.0293(5) 0.0006(4) -0.0017(4) -0.0038(4)
V16 0.0232(5) 0.0287(5) 0.0233(5) 0.0002(4) 0.0015(4) -0.0059(4)
V17 0.0210(5) 0.0280(5) 0.0288(5) 0.0030(4) -0.0034(4) -0.0088(4)
V18 0.0223(5) 0.0342(5) 0.0379(6) 0.0004(4) -0.0030(4) -0.0069(4)
O1 0.026(2) 0.057(3) 0.050(3) 0.004(2) -0.006(2) -0.002(2)
O2 0.029(2) 0.027(2) 0.025(2) 0.000(2) -0.004(2) -0.006(2)
O3 0.023(2) 0.027(2) 0.029(2) -0.001(2) -0.002(2) -0.010(2)
O4 0.020(2) 0.033(2) 0.025(2) 0.003(2) -0.003(2) -0.009(2)
O5 0.032(2) 0.024(2) 0.024(2) 0.004(2) -0.006(2) -0.009(2)
O6 0.044(3) 0.033(2) 0.032(2) -0.004(2) -0.001(2) -0.007(2)
O7 0.035(2) 0.044(3) 0.028(2) 0.002(2) 0.007(2) -0.015(2)
O8 0.031(2) 0.042(2) 0.033(2) 0.002(2) -0.010(2) -0.016(2)
O9 0.031(2) 0.030(2) 0.040(3) 0.006(2) -0.009(2) -0.001(2)
O10 0.030(2) 0.027(2) 0.025(2) 0.001(2) -0.004(2) -0.008(2)
O11 0.029(2) 0.029(2) 0.025(2) -0.003(2) -0.003(2) -0.009(2)
O12 0.026(2) 0.032(2) 0.024(2) 0.001(2) -0.003(2) -0.010(2)
O13 0.024(2) 0.024(2) 0.027(2) 0.001(2) -0.005(2) -0.005(2)
O14 0.026(2) 0.024(2) 0.029(2) 0.004(2) -0.005(2) -0.005(2)
O15 0.028(2) 0.028(2) 0.025(2) 0.003(2) -0.006(2) -0.011(2)
O16 0.026(2) 0.029(2) 0.031(2) 0.003(2) -0.007(2) -0.007(2)
O17 0.025(2) 0.027(2) 0.027(2) -0.002(2) -0.004(2) -0.007(2)
O18 0.047(3) 0.026(2) 0.035(2) 0.003(2) -0.010(2) -0.015(2)
O19 0.060(3) 0.046(3) 0.042(3) -0.008(2) -0.012(3) -0.023(3)
O20 0.052(3) 0.052(3) 0.024(2) 0.000(2) -0.012(2) -0.013(2)
O21 0.056(3) 0.048(3) 0.036(3) 0.019(2) -0.014(2) -0.022(2)
O22 0.049(3) 0.031(2) 0.048(3) 0.005(2) -0.007(2) -0.018(2)
O23 0.045(3) 0.040(2) 0.044(3) -0.012(2) -0.007(2) -0.016(2)
O24 0.044(3) 0.047(3) 0.023(2) 0.002(2) -0.008(2) -0.019(2)
O25 0.042(3) 0.047(3) 0.037(3) 0.018(2) -0.005(2) -0.016(2)
O26 0.025(2) 0.031(2) 0.027(2) 0.002(2) -0.005(2) -0.009(2)
O27 0.025(2) 0.031(2) 0.031(2) 0.000(2) -0.004(2) -0.009(2)
O28 0.027(2) 0.028(2) 0.029(2) 0.003(2) -0.003(2) -0.006(2)
O29 0.025(2) 0.029(2) 0.031(2) 0.002(2) -0.005(2) -0.006(2)
O30 0.032(2) 0.026(2) 0.029(2) -0.003(2) -0.003(2) -0.006(2)
O31 0.028(2) 0.028(2) 0.024(2) 0.000(2) -0.001(2) -0.008(2)
O32 0.024(2) 0.028(2) 0.026(2) 0.004(2) -0.004(2) -0.006(2)
O33 0.022(2) 0.028(2) 0.029(2) 0.002(2) -0.006(2) -0.007(2)
O34 0.027(2) 0.040(2) 0.045(3) 0.005(2) -0.002(2) -0.016(2)
O35 0.032(2) 0.047(3) 0.039(3) 0.008(2) -0.017(2) -0.011(2)
O36 0.036(2) 0.026(2) 0.049(3) -0.003(2) 0.002(2) -0.001(2)
O37 0.041(3) 0.039(2) 0.032(2) 0.005(2) 0.008(2) -0.001(2)
O38 0.025(2) 0.031(2) 0.032(2) 0.005(2) -0.008(2) -0.009(2)
O39 0.029(2) 0.027(2) 0.037(2) 0.001(2) -0.008(2) -0.007(2)
O40 0.024(2) 0.030(2) 0.024(2) 0.003(2) 0.000(2) -0.008(2)
O41 0.023(2) 0.033(2) 0.029(2) -0.001(2) -0.001(2) -0.010(2)
O42 0.024(2) 0.060(3) 0.077(4) 0.000(3) 0.001(3) 0.002(2)
I 0.0263(2) 0.0299(2) 0.0280(2) 0.0001(2) -0.0031(2) -0.0075(2)
K2 0.0683(14) 0.086(2) 0.098(2) 0.0269(14) -0.0196(13) -0.0489(13)
K3 0.087(2) 0.0532(11) 0.0709(14) 0.0054(10) -0.0232(12) -0.0230(11)
K4 0.095(2) 0.0498(10) 0.0503(11) 0.0032(8) 0.0127(11) -0.0104(10)
K5 0.0723(12) 0.0426(8) 0.0339(8) 0.0006(6) -0.0007(8) -0.0210(8)
K6 0.0394(8) 0.0586(10) 0.0413(9) 0.0118(7) -0.0088(7) -0.0158(7)
K7 0.0816(15) 0.0874(15) 0.0662(13) 0.0359(12) -0.0342(12) -0.0514(13)
K8 0.142(3) 0.0735(15) 0.0635(15) -0.0278(12) 0.038(2) -0.016(2)
K9 0.0659(13) 0.0804(14) 0.0355(9) -0.0188(9) 0.0044(9) 0.0044(11)
K10 0.079(2) 0.100(2) 0.106(2) 0.029(2) -0.035(2) -0.0389(15)
K11 0.076(2) 0.084(2) 0.067(2) 0.045(2) -0.035(2) -0.028(2)

loop_
_atom_site_label
_atom_site_type_symbol
_atom_site_fract_x
_atom_site_fract_y
_atom_site_fract_z
_atom_site_U_iso_or_equiv
_atom_site_thermal_displace_type
_atom_site_occupancy
_atom_site_calc_flag
_atom_site_refinement_flags
_atom_site_disorder_group
V1 V 0.53743(9) 0.06421(8) 0.22012(6) 0.0283(2) Uani 1 d . .
V2 V 0.39256(8) -0.00931(8) 0.13655(5) 0.0242(2) Uani 1 d . .
V3 V 0.45459(8) 0.24929(8) 0.12660(5) 0.0235(2) Uani 1 d . .
V4 V 0.48539(8) 0.23473(7) 0.31908(5) 0.0227(2) Uani 1 d . .
V5 V 0.42307(8) -0.02522(7) 0.32937(5) 0.0227(2) Uani 1 d . .
V6 V 0.14763(9) 0.03906(8) 0.12373(6) 0.0285(2) Uani 1 d . .
V7 V 0.20584(9) 0.22206(8) 0.05666(5) 0.0265(2) Uani 1 d . .
V8 V 0.23878(9) 0.41697(8) 0.10981(6) 0.0259(2) Uani 1 d . .
V9 V 0.30166(9) 0.47384(8) 0.24376(6) 0.0278(2) Uani 1 d . .
V10 V 0.28398(9) 0.39191(8) 0.39072(5) 0.0258(2) Uani 1 d . .
V11 V 0.26641(8) 0.19038(8) 0.45224(5) 0.0243(2) Uani 1 d . .
V12 V 0.18820(9) 0.01546(8) 0.40413(5) 0.0257(2) Uani 1 d . .
V13 V 0.17226(9) -0.06251(8) 0.26334(5) 0.0249(2) Uani 1 d . .
V14 V -0.00863(8) 0.32127(8) 0.14822(6) 0.0255(2) Uani 1 d . .
V15 V 0.05897(9) 0.49161(8) 0.27792(6) 0.0262(2) Uani 1 d . .
V16 V 0.03293(8) 0.29817(8) 0.41994(5) 0.0257(2) Uani 1 d . .
V17 V -0.03201(8) 0.12598(8) 0.29003(6) 0.0256(2) Uani 1 d . .
V18 V -0.09003(9) 0.35593(9) 0.29517(6) 0.0317(2) Uani 1 d . .
O1 O 0.6699(4) 0.0024(4) 0.2036(3) 0.0460(13) Uani 1 d . .
O2 O 0.4525(4) -0.0370(3) 0.2279(2) 0.0276(9) Uani 1 d . .
O3 O 0.4726(3) 0.0969(3) 0.1320(2) 0.0256(8) Uani 1 d . .
O4 O 0.5149(3) 0.2163(3) 0.2182(2) 0.0258(8) Uani 1 d . .
O5 O 0.4975(4) 0.0851(3) 0.3209(2) 0.0263(8) Uani 1 d . .
O6 O 0.4669(4) -0.0997(3) 0.0810(3) 0.0370(10) Uani 1 d . .
O7 O 0.5576(4) 0.2574(4) 0.0687(2) 0.0358(10) Uani 1 d . .
O8 O 0.6011(4) 0.2452(4) 0.3428(2) 0.0333(10) Uani 1 d . .
O9 O 0.5121(4) -0.1267(3) 0.3600(3) 0.0348(10) Uani 1 d . .
O10 O 0.2646(4) -0.0562(3) 0.1758(2) 0.0276(9) Uani 1 d . .
O11 O 0.2800(4) 0.0790(3) 0.0823(2) 0.0275(9) Uani 1 d . .
O12 O 0.3265(3) 0.2755(3) 0.0735(2) 0.0270(8) Uani 1 d . .
O13 O 0.3734(3) 0.3945(3) 0.1591(2) 0.0251(8) Uani 1 d . .
O14 O 0.3961(3) 0.3807(3) 0.3080(2) 0.0265(8) Uani 1 d . .
O15 O 0.3808(3) 0.2480(3) 0.4038(2) 0.0264(8) Uani 1 d . .
O16 O 0.3286(3) 0.0473(3) 0.4130(2) 0.0284(9) Uani 1 d . .
O17 O 0.2869(3) -0.0672(3) 0.3255(2) 0.0259(8) Uani 1 d . .
O18 O 0.1499(4) -0.1783(3) 0.2649(3) 0.0350(10) Uani 1 d . .
O19 O 0.1151(5) -0.0314(4) 0.0649(3) 0.0471(13) Uani 1 d . .
O20 O 0.2050(5) 0.2210(4) -0.0291(3) 0.0427(12) Uani 1 d . .
O21 O 0.2371(5) 0.5044(4) 0.0474(3) 0.0445(12) Uani 1 d . .
O22 O 0.3335(5) 0.5865(4) 0.2404(3) 0.0414(11) Uani 1 d . .
O23 O 0.3021(4) 0.4696(4) 0.4509(3) 0.0415(11) Uani 1 d . .
O24 O 0.2851(4) 0.1871(4) 0.5357(2) 0.0361(10) Uani 1 d . .
O25 O 0.1694(4) -0.0661(4) 0.4653(3) 0.0417(12) Uani 1 d . .
O26 O 0.0571(3) 0.0346(3) 0.2127(2) 0.0273(9) Uani 1 d . .
O27 O 0.0737(3) 0.1863(3) 0.1035(2) 0.0288(9) Uani 1 d . .
O28 O 0.1173(4) 0.3599(3) 0.0972(2) 0.0283(9) Uani 1 d . .
O29 O 0.1673(3) 0.4923(3) 0.1954(2) 0.0283(9) Uani 1 d . .
O30 O 0.1899(4) 0.4789(3) 0.3260(2) 0.0291(9) Uani 1 d . .
O31 O 0.1697(3) 0.3309(3) 0.4336(2) 0.0268(8) Uani 1 d . .
O32 O 0.1259(3) 0.1553(3) 0.4425(2) 0.0265(8) Uani 1 d . .
O33 O 0.0772(3) 0.0252(3) 0.3431(2) 0.0261(8) Uani 1 d . .
O34 O -0.1460(4) 0.0922(4) 0.3066(3) 0.0362(10) Uani 1 d . .
O35 O -0.1104(4) 0.3720(4) 0.1018(3) 0.0389(11) Uani 1 d . .
O36 O -0.0133(4) 0.6158(3) 0.2913(3) 0.0388(11) Uani 1 d . .
O37 O -0.0518(4) 0.3420(4) 0.4904(3) 0.0405(11) Uani 1 d . .
O38 O -0.0657(3) 0.2455(3) 0.2256(2) 0.0287(9) Uani 1 d . .
O39 O -0.0222(4) 0.4269(3) 0.2200(2) 0.0308(9) Uani 1 d . .
O40 O -0.0045(3) 0.4143(3) 0.3526(2) 0.0262(8) Uani 1 d . .
O41 O -0.0464(3) 0.2372(3) 0.3585(2) 0.0281(9) Uani 1 d . .
O42 O -0.2239(4) 0.4168(5) 0.3130(4) 0.057(2) Uani 1 d . .
I I 0.22577(3) 0.20948(3) 0.25677(2) 0.02815(13) Uani 1 d . .
K1 K 0.7262(5) 0.2386(4) 0.1995(3) 0.0803(13) Uiso 0.50 d P .
K2 K 0.2711(2) 0.6688(2) -0.0289(2) 0.0783(7) Uani 1 d . .
K3 K 0.0861(2) 0.7085(2) 0.15960(13) 0.0686(6) Uani 1 d . .
K4 K 0.5752(2) -0.3082(2) 0.06260(11) 0.0691(6) Uani 1 d . .
K5 K 0.1376(2) 0.68860(13) 0.37583(9) 0.0490(4) Uani 1 d . .
K6 K -0.24269(14) 0.21716(14) 0.43678(9) 0.0460(4) Uani 1 d . .
K7 K 0.7334(2) -0.0540(2) 0.35150(13) 0.0714(7) Uani 1 d . .
K8 K 0.1412(3) 0.4230(2) 0.56630(15) 0.0996(10) Uani 1 d . .
K9 K 0.6694(2) 0.0219(2) 0.04453(10) 0.0663(6) Uani 1 d . .
K10 K 0.4651(2) 0.2884(2) 0.5364(2) 0.0908(9) Uani 1 d . .
K11 K 0.0000 0.5000 0.0000 0.0734(10) Uani 1 d S .
O43 O -0.0494(5) 0.8753(4) 0.4064(3) 0.0514(14) Uiso 1 d . .
O44A O 0.0580(10) 0.7951(9) 0.0212(6) 0.055(3) Uiso 0.70 d P .
O44B O 0.0244(22) 0.8155(20) 0.0278(14) 0.054(7) Uiso 0.30 d P .
O45 O -0.3977(5) 0.0872(5) 0.4675(3) 0.0580(15) Uiso 1 d . .
O46 O 0.3064(12) 0.3628(11) 0.6453(8) 0.161(5) Uiso 1 d . .
O47A O 0.3336(9) 0.7256(8) 0.4000(6) 0.062(3) Uiso 0.70 d P .
O47B O 0.3598(18) 0.7130(16) 0.3704(12) 0.048(5) Uiso 0.30 d P .
O48 O -0.3975(7) 0.4053(6) 0.4710(5) 0.084(2) Uiso 1 d . .
O49 O 0.5363(7) 0.5035(6) 0.3421(5) 0.084(2) Uiso 1 d . .
O50A O -0.0968(20) 0.6222(18) 0.1342(13) 0.105(8) Uiso 0.50 d P .
O50B O -0.0626(14) 0.6207(12) 0.1142(9) 0.059(4) Uiso 0.50 d P .
O51A O -0.0892(14) 0.8916(13) 0.2026(10) 0.075(4) Uiso 0.50 d P .
O51B O -0.0794(14) 0.9175(13) 0.1677(10) 0.076(4) Uiso 0.50 d P .
O52 O 0.5042(13) -0.4889(11) 0.0624(8) 0.162(5) Uiso 1 d . .
O53 O 0.8395(12) 0.0987(11) 0.0989(8) 0.156(5) Uiso 1 d . .
O54A O 0.6640(21) -0.2269(19) 0.1720(14) 0.052(6) Uiso 0.25 d P .
O54B O 0.6158(33) -0.2378(28) 0.2019(21) 0.092(10) Uiso 0.25 d P .
O54C O 0.4710(24) -0.2746(21) 0.2096(15) 0.051(6) Uiso 0.25 d P .
O54D O 0.5027(29) -0.2883(26) 0.2255(18) 0.067(9) Uiso 0.25 d P .
O55 O 0.7823(18) -0.2345(16) 0.2696(12) 0.253(9) Uiso 1 d . .
O56 O 0.7144(18) -0.4427(16) 0.1582(11) 0.239(9) Uiso 1 d . .
O57A O 0.2970(12) 0.7319(11) 0.1070(8) 0.048(3) Uiso 0.50 d P .
O57B O 0.3182(15) 0.7312(14) 0.1266(10) 0.069(5) Uiso 0.50 d P .

loop_
_atom_type_symbol
_atom_type_description
_atom_type_scat_dispersion_real
_atom_type_scat_dispersion_imag
_atom_type_scat_source
H H 0.0000 0.0000 'International Tables Vol C Tables 4.2.6.8 and 6.1.1.4'
O O 0.0106 0.0060 'International Tables Vol C Tables 4.2.6.8 and 6.1.1.4'
K K 0.2009 0.2494 'International Tables Vol C Tables 4.2.6.8 and 6.1.1.4'
V V 0.3005 0.5294 'International Tables Vol C Tables 4.2.6.8 and 6.1.1.4'
I I -0.4742 1.8119 'International Tables Vol C Tables 4.2.6.8 and 6.1.1.4'

loop_
_geom_angle_atom_site_label_1
_geom_angle_atom_site_label_2
_geom_angle_atom_site_label_3
_geom_angle
_geom_angle_site_symmetry_1
_geom_angle_site_symmetry_3
_geom_angle_publ_flag
O1 V1 O2 109.7(2) . . ?
O1 V1 O3 109.4(2) . . ?
O2 V1 O3 82.3(2) . . ?
O1 V1 O5 110.1(2) . . ?
O2 V1 O5 86.3(2) . . ?
O3 V1 O5 140.5(2) . . ?
O1 V1 O4 110.0(2) . . ?
O2 V1 O4 140.0(2) . . ?
O3 V1 O4 80.7(2) . . ?
O5 V1 O4 84.3(2) . . ?
O1 V1 V5 114.7(2) . . ?
O2 V1 V5 43.09(13) . . ?
O3 V1 V5 117.88(13) . . ?
O5 V1 V5 43.37(12) . . ?
O4 V1 V5 119.46(13) . . ?
O1 V1 V4 115.0(2) . . ?
O2 V1 V4 120.06(14) . . ?
O3 V1 V4 115.82(13) . . ?
O5 V1 V4 42.32(12) . . ?
O4 V1 V4 42.13(13) . . ?
V5 V1 V4 81.95(5) . . ?
O1 V1 V2 114.6(2) . . ?
O2 V1 V2 41.48(13) . . ?
O3 V1 V2 40.90(12) . . ?
O5 V1 V2 119.44(14) . . ?
O4 V1 V2 114.57(13) . . ?
V5 V1 V2 80.90(5) . . ?
V4 V1 V2 130.22(5) . . ?
O1 V1 V3 114.8(2) . . ?
O2 V1 V3 115.26(13) . . ?
O3 V1 V3 40.14(12) . . ?
O5 V1 V3 117.31(13) . . ?
O4 V1 V3 40.59(12) . . ?
V5 V1 V3 130.44(5) . . ?
V4 V1 V3 79.17(5) . . ?
V2 V1 V3 77.44(5) . . ?
O1 V1 K9 58.6(2) . . ?
O2 V1 K9 102.06(14) . . ?
O3 V1 K9 50.96(13) . . ?
O5 V1 K9 167.54(14) . . ?
O4 V1 K9 94.76(14) . . ?
V5 V1 K9 143.24(6) . . ?
V4 V1 K9 134.71(6) . . ?
V2 V1 K9 72.24(6) . . ?
V3 V1 K9 67.67(6) . . ?
O1 V1 K7 53.2(2) . . ?
O2 V1 K7 98.39(13) . . ?
O3 V1 K7 161.85(14) . . ?
O5 V1 K7 57.35(13) . . ?
O4 V1 K7 108.69(13) . . ?
V5 V1 K7 71.80(5) . . ?
V4 V1 K7 79.67(6) . . ?
V2 V1 K7 136.13(6) . . ?
V3 V1 K7 145.96(5) . . ?
K9 V1 K7 111.69(7) . . ?
O1 V1 K1 64.8(2) . . ?
O2 V1 K1 174.4(2) . . ?
O3 V1 K1 98.7(2) . . ?
O5 V1 K1 96.2(2) . . ?
O4 V1 K1 45.42(15) . . ?
V5 V1 K1 138.76(10) . . ?
V4 V1 K1 64.46(10) . . ?
V2 V1 K1 139.03(10) . . ?
V3 V1 K1 67.98(9) . . ?
K9 V1 K1 74.70(11) . . ?
K7 V1 K1 78.92(10) . . ?
O6 V2 O3 104.2(2) . . ?
O6 V2 O11 104.2(2) . . ?
O3 V2 O11 91.6(2) . . ?
O6 V2 O10 106.9(2) . . ?
O3 V2 O10 149.0(2) . . ?
O11 V2 O10 80.4(2) . . ?
O6 V2 O2 108.5(2) . . ?
O3 V2 O2 81.4(2) . . ?
O11 V2 O2 147.3(2) . . ?
O10 V2 O2 89.4(2) . . ?
O6 V2 V1 110.0(2) . . ?
O3 V2 V1 40.79(13) . . ?
O11 V2 V1 126.15(13) . . ?
O10 V2 V1 124.93(14) . . ?
O2 V2 V1 40.64(13) . . ?
O6 V2 V6 112.2(2) . . ?
O3 V2 V6 124.05(13) . . ?
O11 V2 V6 39.88(13) . . ?
O10 V2 V6 40.53(12) . . ?
O2 V2 V6 122.17(14) . . ?
V1 V2 V6 137.84(5) . . ?
O6 V2 K9 57.3(2) . 2_655 ?
O3 V2 K9 103.29(14) . 2_655 ?
O11 V2 K9 46.88(13) . 2_655 ?
O10 V2 K9 92.92(14) . 2_655 ?
O2 V2 K9 165.64(13) . 2_655 ?
V1 V2 K9 141.58(6) . 2_655 ?
V6 V2 K9 66.68(5) . 2_655 ?
O6 V2 K9 61.2(2) . . ?
O3 V2 K9 43.06(13) . . ?
O11 V2 K9 104.65(14) . . ?
O10 V2 K9 167.75(13) . . ?
O2 V2 K9 91.82(14) . . ?
V1 V2 K9 61.30(5) . . ?
V6 V2 K9 143.82(5) . . ?
K9 V2 K9 82.95(7) 2_655 . ?
O7 V3 O12 105.2(2) . . ?
O7 V3 O3 103.0(2) . . ?
O12 V3 O3 92.9(2) . . ?
O7 V3 O4 106.9(2) . . ?
O12 V3 O4 147.9(2) . . ?
O3 V3 O4 79.5(2) . . ?
O7 V3 O13 107.6(2) . . ?
O12 V3 O13 80.1(2) . . ?
O3 V3 O13 149.5(2) . . ?
O4 V3 O13 90.7(2) . . ?
O7 V3 V1 108.1(2) . . ?
O12 V3 V1 126.57(13) . . ?
O3 V3 V1 39.64(13) . . ?
O4 V3 V1 39.88(13) . . ?
O13 V3 V1 125.53(13) . . ?
O7 V3 V8 113.9(2) . . ?
O12 V3 V8 39.99(13) . . ?
O3 V3 V8 125.06(13) . . ?
O4 V3 V8 122.83(13) . . ?
O13 V3 V8 40.24(12) . . ?
V1 V3 V8 137.97(5) . . ?
O7 V3 K9 55.1(2) . . ?
O12 V3 K9 107.41(14) . . ?
O3 V3 K9 48.01(13) . . ?
O4 V3 K9 90.63(13) . . ?
O13 V3 K9 162.10(14) . . ?
V1 V3 K9 63.46(5) . . ?
V8 V3 K9 145.72(5) . . ?
O7 V3 K4 56.7(2) . 2_655 ?
O12 V3 K4 48.48(13) . 2_655 ?
O3 V3 K4 102.91(14) . 2_655 ?
O4 V3 K4 163.58(13) . 2_655 ?
O13 V3 K4 94.64(13) . 2_655 ?
V1 V3 K4 139.52(5) . 2_655 ?
V8 V3 K4 69.37(6) . 2_655 ?
K9 V3 K4 79.59(6) . 2_655 ?
O7 V3 K1 63.7(2) . . ?
O12 V3 K1 167.1(2) . . ?
O3 V3 K1 96.03(15) . . ?
O4 V3 K1 43.74(15) . . ?
O13 V3 K1 96.51(15) . . ?
V1 V3 K1 65.42(9) . . ?
V8 V3 K1 136.09(9) . . ?
K9 V3 K1 72.48(10) . . ?
K4 V3 K1 120.05(10) 2_655 . ?
O8 V4 O4 104.0(2) . . ?
O8 V4 O5 106.0(2) . . ?
O4 V4 O5 84.9(2) . . ?
O8 V4 O15 107.5(2) . . ?
O4 V4 O15 148.5(2) . . ?
O5 V4 O15 87.2(2) . . ?
O8 V4 O14 104.5(2) . . ?
O4 V4 O14 91.1(2) . . ?
O5 V4 O14 149.4(2) . . ?
O15 V4 O14 80.6(2) . . ?
O8 V4 V1 108.0(2) . . ?
O4 V4 V1 42.56(13) . . ?
O5 V4 V1 42.41(13) . . ?
O15 V4 V1 124.40(13) . . ?
O14 V4 V1 128.18(14) . . ?
O8 V4 V10 113.3(2) . . ?
O4 V4 V10 123.57(13) . . ?
O5 V4 V10 120.84(14) . . ?
O15 V4 V10 40.23(12) . . ?
O14 V4 V10 40.45(13) . . ?
V1 V4 V10 138.72(5) . . ?
O8 V4 K1 55.2(2) . . ?
O4 V4 K1 49.0(2) . . ?
O5 V4 K1 100.9(2) . . ?
O15 V4 K1 162.2(2) . . ?
O14 V4 K1 99.1(2) . . ?
V1 V4 K1 69.71(10) . . ?
V10 V4 K1 137.73(9) . . ?
O9 V5 O2 105.6(2) . . ?
O9 V5 O5 104.7(2) . . ?
O2 V5 O5 86.2(2) . . ?
O9 V5 O17 106.2(2) . . ?
O2 V5 O17 89.7(2) . . ?
O5 V5 O17 148.8(2) . . ?
O9 V5 O16 105.4(2) . . ?
O2 V5 O16 148.8(2) . . ?
O5 V5 O16 89.5(2) . . ?
O17 V5 O16 78.2(2) . . ?
O9 V5 V1 107.9(2) . . ?
O2 V5 V1 43.07(13) . . ?
O5 V5 V1 43.33(13) . . ?
O17 V5 V1 127.44(13) . . ?
O16 V5 V1 127.45(13) . . ?
O9 V5 V12 113.6(2) . . ?
O2 V5 V12 121.51(14) . . ?
O5 V5 V12 121.17(13) . . ?
O17 V5 V12 39.29(12) . . ?
O16 V5 V12 39.09(13) . . ?
V1 V5 V12 138.52(5) . . ?
O9 V5 K7 52.7(2) . . ?
O2 V5 K7 92.63(14) . . ?
O5 V5 K7 52.65(13) . . ?
O17 V5 K7 158.58(13) . . ?
O16 V5 K7 109.11(14) . . ?
V1 V5 K7 64.85(5) . . ?
V12 V5 K7 145.74(6) . . ?
O19 V6 O26 109.2(3) . . ?
O19 V6 O27 106.1(2) . . ?
O26 V6 O27 95.3(2) . . ?
O19 V6 O11 107.5(3) . . ?
O26 V6 O11 142.3(2) . . ?
O27 V6 O11 82.4(2) . . ?
O19 V6 O10 108.3(2) . . ?
O26 V6 O10 81.9(2) . . ?
O27 V6 O10 144.4(2) . . ?
O11 V6 O10 78.9(2) . . ?
O19 V6 V7 110.3(2) . . ?
O26 V6 V7 128.03(13) . . ?
O27 V6 V7 41.85(13) . . ?
O11 V6 V7 40.62(12) . . ?
O10 V6 V7 115.08(13) . . ?
O19 V6 V13 114.3(2) . . ?
O26 V6 V13 41.33(12) . . ?
O27 V6 V13 127.69(14) . . ?
O11 V6 V13 113.55(13) . . ?
O10 V6 V13 40.59(13) . . ?
V7 V6 V13 134.27(5) . . ?
O19 V6 V2 115.1(2) . . ?
O26 V6 V2 114.13(13) . . ?
O27 V6 V2 115.00(13) . . ?
O11 V6 V2 39.23(13) . . ?
O10 V6 V2 39.76(13) . . ?
V7 V6 V2 76.71(5) . . ?
V13 V6 V2 76.20(5) . . ?
O19 V6 K9 61.9(2) . 2_655 ?
O26 V6 K9 166.23(13) . 2_655 ?
O27 V6 K9 97.39(14) . 2_655 ?
O11 V6 K9 45.72(13) . 2_655 ?
O10 V6 K9 90.86(14) . 2_655 ?
V7 V6 K9 65.68(6) . 2_655 ?
V13 V6 K9 130.17(6) . 2_655 ?
V2 V6 K9 64.87(5) . 2_655 ?
O20 V7 O12 106.4(2) . . ?
O20 V7 O11 105.9(2) . . ?
O12 V7 O11 94.1(2) . . ?
O20 V7 O27 109.7(2) . . ?
O12 V7 O27 143.2(2) . . ?
O11 V7 O27 82.8(2) . . ?
O20 V7 O28 111.1(2) . . ?
O12 V7 O28 82.1(2) . . ?
O11 V7 O28 142.4(2) . . ?
O27 V7 O28 78.7(2) . . ?
O20 V7 V6 111.8(2) . . ?
O12 V7 V6 127.37(13) . . ?
O11 V7 V6 41.67(13) . . ?
O27 V7 V6 41.23(12) . . ?
O28 V7 V6 114.54(14) . . ?
O20 V7 V8 113.4(2) . . ?
O12 V7 V8 41.64(13) . . ?
O11 V7 V8 126.62(14) . . ?
O27 V7 V8 114.17(14) . . ?
O28 V7 V8 40.53(13) . . ?
V6 V7 V8 134.32(5) . . ?
O20 V7 V14 119.0(2) . . ?
O12 V7 V14 114.18(14) . . ?
O11 V7 V14 114.24(14) . . ?
O27 V7 V14 39.38(13) . . ?
O28 V7 V14 39.40(13) . . ?
V6 V7 V14 76.71(5) . . ?
V8 V7 V14 76.24(5) . . ?
O20 V7 K9 59.3(2) . 2_655 ?
O12 V7 K9 105.93(14) . 2_655 ?
O11 V7 K9 46.61(13) . 2_655 ?
O27 V7 K9 98.35(14) . 2_655 ?
O28 V7 K9 168.61(14) . 2_655 ?
V6 V7 K9 67.29(6) . 2_655 ?
V8 V7 K9 146.34(6) . 2_655 ?
V14 V7 K9 137.23(6) . 2_655 ?
O20 V7 K4 60.1(2) . 2_655 ?
O12 V7 K4 46.27(13) . 2_655 ?
O11 V7 K4 104.19(14) . 2_655 ?
O27 V7 K4 168.74(14) . 2_655 ?
O28 V7 K4 99.89(14) . 2_655 ?
V6 V7 K4 144.34(5) . 2_655 ?
V8 V7 K4 68.96(5) . 2_655 ?
V14 V7 K4 138.76(5) . 2_655 ?
K9 V7 K4 80.85(6) 2_655 2_655 ?
O20 V7 K11 72.0(2) . . ?
O12 V7 K11 96.92(13) . . ?
O11 V7 K11 168.94(13) . . ?
O27 V7 K11 87.75(13) . . ?
O28 V7 K11 39.40(13) . . ?
V6 V7 K11 128.35(5) . . ?
V8 V7 K11 62.78(4) . . ?
V14 V7 K11 59.92(4) . . ?
K9 V7 K11 130.05(5) 2_655 . ?
K4 V7 K11 84.32(5) 2_655 . ?
O21 V8 O29 107.4(2) . . ?
O21 V8 O28 105.1(2) . . ?
O29 V8 O28 94.6(2) . . ?
O21 V8 O12 109.6(2) . . ?
O29 V8 O12 142.5(2) . . ?
O28 V8 O12 81.5(2) . . ?
O21 V8 O13 110.4(2) . . ?
O29 V8 O13 82.5(2) . . ?
O28 V8 O13 143.6(2) . . ?
O12 V8 O13 79.3(2) . . ?
O21 V8 V9 114.5(2) . . ?
O29 V8 V9 41.75(13) . . ?
O28 V8 V9 127.18(14) . . ?
O12 V8 V9 114.09(13) . . ?
O13 V8 V9 40.81(12) . . ?
O21 V8 V7 111.4(2) . . ?
O29 V8 V7 127.04(14) . . ?
O28 V8 V7 41.50(13) . . ?
O12 V8 V7 40.03(13) . . ?
O13 V8 V7 114.51(12) . . ?
V9 V8 V7 133.50(5) . . ?
O21 V8 V3 118.6(2) . . ?
O29 V8 V3 114.50(13) . . ?
O28 V8 V3 113.62(13) . . ?
O12 V8 V3 39.30(12) . . ?
O13 V8 V3 40.14(12) . . ?
V9 V8 V3 76.52(5) . . ?
V7 V8 V3 75.73(5) . . ?
O21 V8 K11 59.3(2) . . ?
O29 V8 K11 98.73(13) . . ?
O28 V8 K11 46.76(12) . . ?
O12 V8 K11 104.93(13) . . ?
O13 V8 K11 169.60(12) . . ?
V9 V8 K11 139.21(4) . . ?
V7 V8 K11 73.02(4) . . ?
V3 V8 K11 143.89(4) . . ?
O21 V8 K3 63.2(2) . . ?
O29 V8 K3 44.33(13) . . ?
O28 V8 K3 102.27(13) . . ?
O12 V8 K3 172.46(13) . . ?
O13 V8 K3 100.67(13) . . ?
V9 V8 K3 68.99(5) . . ?
V7 V8 K3 142.95(6) . . ?
V3 V8 K3 140.66(6) . . ?
K11 V8 K3 73.83(5) . . ?
O21 V8 K4 65.5(2) . 2_655 ?
O29 V8 K4 166.97(14) . 2_655 ?
O28 V8 K4 97.80(14) . 2_655 ?
O12 V8 K4 44.42(13) . 2_655 ?
O13 V8 K4 89.71(14) . 2_655 ?
V9 V8 K4 129.43(6) . 2_655 ?
V7 V8 K4 65.78(5) . 2_655 ?
V3 V8 K4 63.65(5) . 2_655 ?
K11 V8 K4 87.06(6) . 2_655 ?
K3 V8 K4 128.14(6) . 2_655 ?
O22 V9 O13 107.9(2) . . ?
O22 V9 O14 107.2(2) . . ?
O13 V9 O14 95.4(2) . . ?
O22 V9 O30 108.0(2) . . ?
O13 V9 O30 143.4(2) . . ?
O14 V9 O30 80.6(2) . . ?
O22 V9 O29 108.5(2) . . ?
O13 V9 O29 82.4(2) . . ?
O14 V9 O29 143.1(2) . . ?
O30 V9 O29 79.8(2) . . ?
O22 V9 V8 113.5(2) . . ?
O13 V9 V8 41.96(12) . . ?
O14 V9 V8 127.72(13) . . ?
O30 V9 V8 114.59(14) . . ?
O29 V9 V8 40.49(13) . . ?
O22 V9 V10 111.9(2) . . ?
O13 V9 V10 127.52(13) . . ?
O14 V9 V10 40.96(13) . . ?
O30 V9 V10 39.70(13) . . ?
O29 V9 V10 114.41(14) . . ?
V8 V9 V10 133.66(5) . . ?
O22 V9 V15 115.4(2) . . ?
O13 V9 V15 115.41(13) . . ?
O14 V9 V15 113.56(13) . . ?
O30 V9 V15 39.64(13) . . ?
O29 V9 V15 40.22(13) . . ?
V8 V9 V15 76.86(5) . . ?
V10 V9 V15 75.89(5) . . ?
O22 V9 K5 62.4(2) . . ?
O13 V9 K5 164.91(13) . . ?
O14 V9 K5 98.57(14) . . ?
O30 V9 K5 45.89(12) . . ?
O29 V9 K5 89.74(14) . . ?
V8 V9 K5 128.69(5) . . ?
V10 V9 K5 67.50(5) . . ?
V15 V9 K5 63.70(5) . . ?
O22 V9 K3 65.6(2) . . ?
O13 V9 K3 99.56(13) . . ?
O14 V9 K3 164.81(14) . . ?
O30 V9 K3 88.87(13) . . ?
O29 V9 K3 43.10(13) . . ?
V8 V9 K3 66.74(5) . . ?
V10 V9 K3 127.33(6) . . ?
V15 V9 K3 61.93(5) . . ?
K5 V9 K3 66.29(6) . . ?
O23 V10 O30 107.9(2) . . ?
O23 V10 O31 105.8(2) . . ?
O30 V10 O31 94.0(2) . . ?
O23 V10 O15 108.7(2) . . ?
O30 V10 O15 142.7(2) . . ?
O31 V10 O15 82.7(2) . . ?
O23 V10 O14 110.7(2) . . ?
O30 V10 O14 81.4(2) . . ?
O31 V10 O14 142.9(2) . . ?
O15 V10 O14 79.4(2) . . ?
O23 V10 V11 111.0(2) . . ?
O30 V10 V11 126.84(14) . . ?
O31 V10 V11 41.43(12) . . ?
O15 V10 V11 41.37(13) . . ?
O14 V10 V11 115.41(12) . . ?
O23 V10 V9 114.4(2) . . ?
O30 V10 V9 40.87(14) . . ?
O31 V10 V9 126.03(14) . . ?
O15 V10 V9 114.51(13) . . ?
O14 V10 V9 40.57(12) . . ?
V11 V10 V9 134.14(5) . . ?
O23 V10 V4 118.1(2) . . ?
O30 V10 V4 113.68(14) . . ?
O31 V10 V4 114.47(13) . . ?
O15 V10 V4 39.64(13) . . ?
O14 V10 V4 39.90(11) . . ?
V11 V10 V4 77.14(5) . . ?
V9 V10 V4 76.48(5) . . ?
O23 V10 K8 55.7(2) . . ?
O30 V10 K8 109.7(2) . . ?
O31 V10 K8 50.16(14) . . ?
O15 V10 K8 96.55(14) . . ?
O14 V10 K8 164.05(15) . . ?
V11 V10 K8 67.70(6) . . ?
V9 V10 K8 148.52(7) . . ?
V4 V10 K8 134.99(7) . . ?
O23 V10 K10 57.7(2) . . ?
O30 V10 K10 165.53(14) . . ?
O31 V10 K10 91.97(14) . . ?
O15 V10 K10 51.31(14) . . ?
O14 V10 K10 101.58(14) . . ?
V11 V10 K10 64.92(6) . . ?
V9 V10 K10 139.72(7) . . ?
V4 V10 K10 75.46(7) . . ?
K8 V10 K10 64.79(9) . . ?
O23 V10 K5 63.1(2) . . ?
O30 V10 K5 44.90(13) . . ?
O31 V10 K5 104.94(13) . . ?
O15 V10 K5 169.82(13) . . ?
O14 V10 K5 97.53(12) . . ?
V11 V10 K5 145.32(5) . . ?
V9 V10 K5 66.67(5) . . ?
V4 V10 K5 137.07(5) . . ?
K8 V10 K5 83.71(7) . . ?
K10 V10 K5 120.71(7) . . ?
O24 V11 O15 105.5(2) . . ?
O24 V11 O31 107.1(2) . . ?
O15 V11 O31 82.8(2) . . ?
O24 V11 O16 108.8(2) . . ?
O15 V11 O16 95.8(2) . . ?
O31 V11 O16 143.1(2) . . ?
O24 V11 O32 109.0(2) . . ?
O15 V11 O32 144.5(2) . . ?
O31 V11 O32 79.7(2) . . ?
O16 V11 O32 80.8(2) . . ?
O24 V11 V10 109.7(2) . . ?
O15 V11 V10 41.91(12) . . ?
O31 V11 V10 40.99(13) . . ?
O16 V11 V10 128.86(14) . . ?
O32 V11 V10 115.91(12) . . ?
O24 V11 V12 115.1(2) . . ?
O15 V11 V12 127.34(13) . . ?
O31 V11 V12 113.55(14) . . ?
O16 V11 V12 40.99(13) . . ?
O32 V11 V12 39.79(12) . . ?
V10 V11 V12 134.22(5) . . ?
O24 V11 V16 115.2(2) . . ?
O15 V11 V16 115.36(13) . . ?
O31 V11 V16 39.25(13) . . ?
O16 V11 V16 114.30(13) . . ?
O32 V11 V16 40.46(12) . . ?
V10 V11 V16 77.05(5) . . ?
V12 V11 V16 76.19(5) . . ?
O24 V11 K10 51.7(2) . . ?
O15 V11 K10 53.95(14) . . ?
O31 V11 K10 94.96(14) . . ?
O16 V11 K10 113.98(14) . . ?
O32 V11 K10 157.82(14) . . ?
V10 V11 K10 68.81(6) . . ?
V12 V11 K10 151.49(6) . . ?
V16 V11 K10 131.38(7) . . ?
O24 V11 K8 58.9(2) . . ?
O15 V11 K8 94.43(14) . . ?
O31 V11 K8 48.19(14) . . ?
O16 V11 K8 165.91(14) . . ?
O32 V11 K8 96.42(14) . . ?
V10 V11 K8 64.80(6) . . ?
V12 V11 K8 134.67(7) . . ?
V16 V11 K8 69.49(7) . . ?
K10 V11 K8 65.11(9) . . ?
O24 V11 K7 27.9(2) . 2_656 ?
O15 V11 K7 126.91(13) . 2_656 ?
O31 V11 K7 122.70(14) . 2_656 ?
O16 V11 K7 87.52(14) . 2_656 ?
O32 V11 K7 88.37(13) . 2_656 ?
V10 V11 K7 137.21(5) . 2_656 ?
V12 V11 K7 87.29(5) . 2_656 ?
V16 V11 K7 110.98(6) . 2_656 ?
K10 V11 K7 76.38(6) . 2_656 ?
K8 V11 K7 78.57(7) . 2_656 ?
O25 V12 O33 106.3(2) . . ?
O25 V12 O32 107.2(2) . . ?
O33 V12 O32 95.6(2) . . ?
O25 V12 O16 108.6(2) . . ?
O33 V12 O16 144.0(2) . . ?
O32 V12 O16 82.5(2) . . ?
O25 V12 O17 107.7(2) . . ?
O33 V12 O17 83.2(2) . . ?
O32 V12 O17 144.0(2) . . ?
O16 V12 O17 78.2(2) . . ?
O25 V12 V13 111.6(2) . . ?
O33 V12 V13 41.98(13) . . ?
O32 V12 V13 128.51(13) . . ?
O16 V12 V13 114.21(14) . . ?
O17 V12 V13 41.21(12) . . ?
O25 V12 V11 114.1(2) . . ?
O33 V12 V11 127.26(13) . . ?
O32 V12 V11 41.54(13) . . ?
O16 V12 V11 40.94(13) . . ?
O17 V12 V11 113.41(13) . . ?
V13 V12 V11 133.33(5) . . ?
O25 V12 V5 116.7(2) . . ?
O33 V12 V5 114.54(14) . . ?
O32 V12 V5 114.24(14) . . ?
O16 V12 V5 39.28(13) . . ?
O17 V12 V5 39.08(12) . . ?
V13 V12 V5 76.20(5) . . ?
V11 V12 V5 75.74(5) . . ?
O18 V13 O10 106.3(2) . . ?
O18 V13 O17 108.1(2) . . ?
O10 V13 O17 96.0(2) . . ?
O18 V13 O26 107.6(2) . . ?
O10 V13 O26 82.5(2) . . ?
O17 V13 O26 143.1(2) . . ?
O18 V13 O33 109.3(2) . . ?
O10 V13 O33 143.5(2) . . ?
O17 V13 O33 80.9(2) . . ?
O26 V13 O33 79.1(2) . . ?
O18 V13 V6 111.9(2) . . ?
O10 V13 V6 41.88(13) . . ?
O17 V13 V6 128.00(13) . . ?
O26 V13 V6 40.68(13) . . ?
O33 V13 V6 114.09(12) . . ?
O18 V13 V12 113.7(2) . . ?
O10 V13 V12 128.22(14) . . ?
O17 V13 V12 41.47(12) . . ?
O26 V13 V12 113.52(14) . . ?
O33 V13 V12 39.48(12) . . ?
V6 V13 V12 133.32(5) . . ?
O18 V13 V17 116.1(2) . . ?
O10 V13 V17 114.65(13) . . ?
O17 V13 V17 113.71(13) . . ?
O26 V13 V17 39.36(13) . . ?
O33 V13 V17 39.78(12) . . ?
V6 V13 V17 76.06(5) . . ?
V12 V13 V17 75.63(5) . . ?
O18 V13 K5 32.0(2) . 1_545 ?
O10 V13 K5 129.81(13) . 1_545 ?
O17 V13 K5 83.08(13) . 1_545 ?
O26 V13 K5 125.76(13) . 1_545 ?
O33 V13 K5 86.22(13) . 1_545 ?
V6 V13 K5 143.65(5) . 1_545 ?
V12 V13 K5 81.71(5) . 1_545 ?
V17 V13 K5 111.31(5) . 1_545 ?
O35 V14 O39 104.7(2) . . ?
O35 V14 O38 106.8(2) . . ?
O39 V14 O38 84.0(2) . . ?
O35 V14 O28 104.3(2) . . ?
O39 V14 O28 90.5(2) . . ?
O38 V14 O28 148.9(2) . . ?
O35 V14 O27 106.0(2) . . ?
O39 V14 O27 149.2(2) . . ?
O38 V14 O27 89.5(2) . . ?
O28 V14 O27 79.6(2) . . ?
O35 V14 V18 108.6(2) . . ?
O39 V14 V18 42.14(14) . . ?
O38 V14 V18 42.03(13) . . ?
O28 V14 V18 127.42(14) . . ?
O27 V14 V18 126.61(14) . . ?
O35 V14 V7 112.0(2) . . ?
O39 V14 V7 123.09(14) . . ?
O38 V14 V7 122.21(13) . . ?
O28 V14 V7 39.83(12) . . ?
O27 V14 V7 39.85(13) . . ?
V18 V14 V7 139.41(5) . . ?
O35 V14 K11 55.0(2) . . ?
O39 V14 K11 95.09(14) . . ?
O38 V14 K11 160.93(13) . . ?
O28 V14 K11 49.99(12) . . ?
O27 V14 K11 100.38(14) . . ?
V18 V14 K11 132.77(5) . . ?
V7 V14 K11 74.08(4) . . ?
O35 V14 K1 63.9(2) . 1_455 ?
O39 V14 K1 101.1(2) . 1_455 ?
O38 V14 K1 43.4(2) . 1_455 ?
O28 V14 K1 165.1(2) . 1_455 ?
O27 V14 K1 94.5(2) . 1_455 ?
V18 V14 K1 67.01(10) . 1_455 ?
V7 V14 K1 133.50(9) . 1_455 ?
K11 V14 K1 118.87(9) . 1_455 ?
O36 V15 O30 103.3(2) . . ?
O36 V15 O39 107.7(2) . . ?
O30 V15 O39 148.9(2) . . ?
O36 V15 O40 104.2(2) . . ?
O30 V15 O40 92.1(2) . . ?
O39 V15 O40 81.8(2) . . ?
O36 V15 O29 105.7(2) . . ?
O30 V15 O29 80.8(2) . . ?
O39 V15 O29 89.3(2) . . ?
O40 V15 O29 150.0(2) . . ?
O36 V15 V18 109.7(2) . . ?
O30 V15 V18 127.27(14) . . ?
O39 V15 V18 40.92(14) . . ?
O40 V15 V18 40.95(13) . . ?
O29 V15 V18 125.36(14) . . ?
O36 V15 V9 110.6(2) . . ?
O30 V15 V9 40.37(13) . . ?
O39 V15 V9 122.93(14) . . ?
O40 V15 V9 125.54(13) . . ?
O29 V15 V9 40.46(13) . . ?
V18 V15 V9 139.71(5) . . ?
O36 V15 K3 55.9(2) . . ?
O30 V15 K3 97.67(14) . . ?
O39 V15 K3 98.33(14) . . ?
O40 V15 K3 159.45(13) . . ?
O29 V15 K3 50.14(13) . . ?
V18 V15 K3 134.83(6) . . ?
V9 V15 K3 71.60(6) . . ?
O36 V15 K5 53.8(2) . . ?
O30 V15 K5 49.58(13) . . ?
O39 V15 K5 161.41(13) . . ?
O40 V15 K5 103.10(14) . . ?
O29 V15 K5 94.38(14) . . ?
V18 V15 K5 140.18(5) . . ?
V9 V15 K5 68.98(5) . . ?
K3 V15 K5 70.73(6) . . ?
O36 V15 K8 57.7(2) . 2_566 ?
O30 V15 K8 95.50(15) . 2_566 ?
O39 V15 K8 102.2(2) . 2_566 ?
O40 V15 K8 47.15(13) . 2_566 ?
O29 V15 K8 161.91(13) . 2_566 ?
V18 V15 K8 70.81(7) . 2_566 ?
V9 V15 K8 133.90(8) . 2_566 ?
K3 V15 K8 113.60(7) . 2_566 ?
K5 V15 K8 70.35(7) . 2_566 ?
O37 V16 O31 105.4(2) . . ?
O37 V16 O41 107.4(2) . . ?
O31 V16 O41 147.2(2) . . ?
O37 V16 O40 103.7(2) . . ?
O31 V16 O40 91.0(2) . . ?
O41 V16 O40 80.9(2) . . ?
O37 V16 O32 107.0(2) . . ?
O31 V16 O32 80.2(2) . . ?
O41 V16 O32 90.7(2) . . ?
O40 V16 O32 149.3(2) . . ?
O37 V16 V18 108.7(2) . . ?
O31 V16 V18 125.55(13) . . ?
O41 V16 V18 40.47(13) . . ?
O40 V16 V18 40.49(13) . . ?
O32 V16 V18 126.09(14) . . ?
O37 V16 V11 112.8(2) . . ?
O31 V16 V11 39.51(12) . . ?
O41 V16 V11 123.42(13) . . ?
O40 V16 V11 123.68(13) . . ?
O32 V16 V11 40.69(13) . . ?
V18 V16 V11 138.48(5) . . ?
O37 V16 K8 58.7(2) . 2_566 ?
O31 V16 K8 94.68(14) . 2_566 ?
O41 V16 K8 101.79(14) . 2_566 ?
O40 V16 K8 45.77(13) . 2_566 ?
O32 V16 K8 163.21(14) . 2_566 ?
V18 V16 K8 69.81(7) . 2_566 ?
V11 V16 K8 132.73(8) . 2_566 ?
O37 V16 K8 62.0(2) . . ?
O31 V16 K8 43.50(13) . . ?
O41 V16 K8 169.25(14) . . ?
O40 V16 K8 102.43(14) . . ?
O32 V16 K8 91.30(14) . . ?
V18 V16 K8 141.32(6) . . ?
V11 V16 K8 63.37(6) . . ?
K8 V16 K8 74.37(10) 2_566 . ?
O37 V16 K6 65.0(2) . . ?
O31 V16 K6 167.34(13) . . ?
O41 V16 K6 43.31(13) . . ?
O40 V16 K6 99.23(13) . . ?
O32 V16 K6 94.39(13) . . ?
V18 V16 K6 66.83(5) . . ?
V11 V16 K6 134.38(5) . . ?
K8 V16 K6 87.31(7) 2_566 . ?
K8 V16 K6 125.98(6) . . ?
O34 V17 O38 105.7(2) . . ?
O34 V17 O41 104.4(2) . . ?
O38 V17 O41 82.5(2) . . ?
O34 V17 O26 106.6(2) . . ?
O38 V17 O26 90.4(2) . . ?
O41 V17 O26 149.0(2) . . ?
O34 V17 O33 105.4(2) . . ?
O38 V17 O33 148.9(2) . . ?
O41 V17 O33 90.8(2) . . ?
O26 V17 O33 79.9(2) . . ?
O34 V17 V18 107.7(2) . . ?
O38 V17 V18 41.26(14) . . ?
O41 V17 V18 41.39(13) . . ?
O26 V17 V18 126.55(13) . . ?
O33 V17 V18 126.94(13) . . ?
O34 V17 V13 112.9(2) . . ?
O38 V17 V13 122.75(14) . . ?
O41 V17 V13 123.83(13) . . ?
O26 V17 V13 39.51(12) . . ?
O33 V17 V13 40.42(13) . . ?
V18 V17 V13 139.39(5) . . ?
O34 V17 K1 57.0(2) . 1_455 ?
O38 V17 K1 49.2(2) . 1_455 ?
O41 V17 K1 100.8(2) . 1_455 ?
O26 V17 K1 97.0(2) . 1_455 ?
O33 V17 K1 160.7(2) . 1_455 ?
V18 V17 K1 70.08(9) . 1_455 ?
V13 V17 K1 134.48(10) . 1_455 ?
O34 V17 K6 54.0(2) . . ?
O38 V17 K6 101.68(14) . . ?
O41 V17 K6 50.85(13) . . ?
O26 V17 K6 159.15(13) . . ?
O33 V17 K6 97.28(14) . . ?
V18 V17 K6 71.60(5) . . ?
V13 V17 K6 135.08(5) . . ?
K1 V17 K6 78.81(10) 1_455 . ?
O42 V18 O38 111.0(3) . . ?
O42 V18 O41 110.0(3) . . ?
O38 V18 O41 83.1(2) . . ?
O42 V18 O40 110.0(3) . . ?
O38 V18 O40 138.9(2) . . ?
O41 V18 O40 81.6(2) . . ?
O42 V18 O39 111.2(3) . . ?
O38 V18 O39 84.3(2) . . ?
O41 V18 O39 138.8(2) . . ?
O40 V18 O39 82.7(2) . . ?
O42 V18 V14 116.2(3) . . ?
O38 V18 V14 42.23(13) . . ?
O41 V18 V14 117.22(14) . . ?
O40 V18 V14 116.94(13) . . ?
O39 V18 V14 42.21(13) . . ?
O42 V18 V17 115.4(2) . . ?
O38 V18 V17 41.57(13) . . ?
O41 V18 V17 41.66(13) . . ?
O40 V18 V17 115.70(13) . . ?
O39 V18 V17 117.57(14) . . ?
V14 V18 V17 80.05(5) . . ?
O42 V18 V15 116.3(2) . . ?
O38 V18 V15 116.96(14) . . ?
O41 V18 V15 114.95(13) . . ?
O40 V18 V15 41.38(12) . . ?
O39 V18 V15 41.33(14) . . ?
V14 V18 V15 79.58(5) . . ?
V17 V18 V15 128.29(5) . . ?
O42 V18 V16 114.9(3) . . ?
O38 V18 V16 116.05(13) . . ?
O41 V18 V16 40.83(13) . . ?
O40 V18 V16 40.88(12) . . ?
O39 V18 V16 115.69(14) . . ?
V14 V18 V16 128.92(5) . . ?
V17 V18 V16 78.77(5) . . ?
V15 V18 V16 78.26(5) . . ?
O42 V18 K1 66.6(3) . 1_455 ?
O38 V18 K1 44.5(2) . 1_455 ?
O41 V18 K1 95.3(2) . 1_455 ?
O40 V18 K1 174.4(2) . 1_455 ?
O39 V18 K1 102.6(2) . 1_455 ?
V14 V18 K1 68.59(10) . 1_455 ?
V17 V18 K1 63.58(9) . 1_455 ?
V15 V18 K1 143.78(10) . 1_455 ?
V16 V18 K1 135.62(9) . 1_455 ?
O42 V18 K6 65.9(2) . . ?
O38 V18 K6 94.05(14) . . ?
O41 V18 K6 44.39(13) . . ?
O40 V18 K6 101.01(13) . . ?
O39 V18 K6 175.87(14) . . ?
V14 V18 K6 135.72(5) . . ?
V17 V18 K6 62.66(5) . . ?
V15 V18 K6 142.21(5) . . ?
V16 V18 K6 68.44(5) . . ?
K1 V18 K6 73.65(10) 1_455 . ?
O42 V18 K8 68.5(2) . 2_566 ?
O38 V18 K8 179.54(14) . 2_566 ?
O41 V18 K8 97.09(14) . 2_566 ?
O40 V18 K8 41.51(14) . 2_566 ?
O39 V18 K8 95.83(14) . 2_566 ?
V14 V18 K8 137.85(6) . 2_566 ?
V17 V18 K8 138.59(7) . 2_566 ?
V15 V18 K8 63.34(6) . 2_566 ?
V16 V18 K8 64.30(7) . 2_566 ?
K1 V18 K8 135.04(11) 1_455 2_566 ?
K6 V18 K8 85.81(7) . 2_566 ?
V1 O1 K7 101.2(3) . . ?
V1 O1 K9 94.1(2) . . ?
K7 O1 K9 164.6(2) . . ?
V1 O1 K1 89.3(2) . . ?
K7 O1 K1 95.1(2) . . ?
K9 O1 K1 87.0(2) . . ?
V1 O2 V5 93.8(2) . . ?
V1 O2 V2 97.9(2) . . ?
V5 O2 V2 147.2(2) . . ?
V1 O3 V2 98.3(2) . . ?
V1 O3 V3 100.2(2) . . ?
V2 O3 V3 143.7(2) . . ?
V1 O3 K9 96.2(2) . . ?
V2 O3 K9 108.4(2) . . ?
V3 O3 K9 100.3(2) . . ?
V4 O4 V1 95.3(2) . . ?
V4 O4 V3 146.0(2) . . ?
V1 O4 V3 99.5(2) . . ?
V4 O4 K1 99.1(2) . . ?
V1 O4 K1 104.4(2) . . ?
V3 O4 K1 106.5(2) . . ?
V4 O5 V1 95.3(2) . . ?
V4 O5 V5 148.1(2) . . ?
V1 O5 V5 93.3(2) . . ?
V4 O5 K7 112.6(2) . . ?
V1 O5 K7 91.2(2) . . ?
V5 O5 K7 97.9(2) . . ?
V2 O6 K4 145.5(3) . . ?
V2 O6 K9 96.4(2) . 2_655 ?
K4 O6 K9 108.8(2) . 2_655 ?
V2 O6 K9 93.9(2) . . ?
K4 O6 K9 103.9(2) . . ?
K9 O6 K9 100.17(15) 2_655 . ?
V3 O7 K2 150.7(3) . 2_665 ?
V3 O7 K9 98.8(2) . . ?
K2 O7 K9 99.4(2) 2_665 . ?
V3 O7 K4 97.4(2) . 2_655 ?
K2 O7 K4 101.9(2) 2_665 2_655 ?
K9 O7 K4 99.8(2) . 2_655 ?
V3 O7 K1 90.9(2) . . ?
K2 O7 K1 67.7(2) 2_665 . ?
K9 O7 K1 86.2(2) . . ?
K4 O7 K1 168.9(2) 2_655 . ?
V4 O8 K6 152.7(3) . 1_655 ?
V4 O8 K1 98.3(2) . . ?
K6 O8 K1 105.7(2) 1_655 . ?
V5 O9 K10 143.1(3) . 2_656 ?
V5 O9 K7 103.4(2) . . ?
K10 O9 K7 105.9(2) 2_656 . ?
V13 O10 V2 142.1(2) . . ?
V13 O10 V6 97.5(2) . . ?
V2 O10 V6 99.7(2) . . ?
V7 O11 V2 145.2(2) . . ?
V7 O11 V6 97.7(2) . . ?
V2 O11 V6 100.9(2) . . ?
V7 O11 K9 102.4(2) . 2_655 ?
V2 O11 K9 101.7(2) . 2_655 ?
V6 O11 K9 103.1(2) . 2_655 ?
V7 O12 V3 143.0(2) . . ?
V7 O12 V8 98.3(2) . . ?
V3 O12 V8 100.7(2) . . ?
V7 O12 K4 104.4(2) . 2_655 ?
V3 O12 K4 100.4(2) . 2_655 ?
V8 O12 K4 106.2(2) . 2_655 ?
V9 O13 V3 141.4(2) . . ?
V9 O13 V8 97.2(2) . . ?
V3 O13 V8 99.6(2) . . ?
V4 O14 V9 142.3(2) . . ?
V4 O14 V10 99.7(2) . . ?
V9 O14 V10 98.5(2) . . ?
V11 O15 V4 143.4(2) . . ?
V11 O15 V10 96.7(2) . . ?
V4 O15 V10 100.1(2) . . ?
V11 O15 K10 94.1(2) . . ?
V4 O15 K10 115.3(2) . . ?
V10 O15 K10 97.6(2) . . ?
V11 O16 V12 98.1(2) . . ?
V11 O16 V5 139.7(2) . . ?
V12 O16 V5 101.6(2) . . ?
V5 O17 V13 141.5(2) . . ?
V5 O17 V12 101.6(2) . . ?
V13 O17 V12 97.3(2) . . ?
V13 O18 K5 129.5(3) . 1_545 ?
V13 O18 K3 131.4(2) . 1_545 ?
K5 O18 K3 98.7(2) 1_545 1_545 ?
V6 O19 K9 91.8(2) . 2_655 ?
V7 O20 K9 94.2(2) . 2_655 ?
V7 O20 K4 94.3(2) . 2_655 ?
K9 O20 K4 97.0(2) 2_655 2_655 ?
V8 O21 K2 162.3(3) . . ?
V8 O21 K11 95.1(2) . . ?
K2 O21 K11 100.4(2) . . ?
V8 O21 K3 91.9(2) . . ?
K2 O21 K3 80.7(2) . . ?
K11 O21 K3 86.21(14) . . ?
V9 O22 K5 92.1(2) . . ?
V10 O23 K8 97.4(2) . . ?
V10 O23 K10 96.8(2) . . ?
K8 O23 K10 79.0(2) . . ?
V10 O23 K5 91.7(2) . . ?
K8 O23 K5 101.1(2) . . ?
K10 O23 K5 171.4(2) . . ?
V11 O24 K7 136.1(3) . 2_656 ?
V11 O24 K10 102.5(2) . . ?
K7 O24 K10 114.8(2) 2_656 . ?
V11 O24 K8 94.8(2) . . ?
K7 O24 K8 112.7(2) 2_656 . ?
K10 O24 K8 80.56(15) . . ?
V12 O25 K6 152.7(3) . 2_556 ?
V6 O26 V17 141.7(2) . . ?
V6 O26 V13 98.0(2) . . ?
V17 O26 V13 101.1(2) . . ?
V6 O27 V14 142.9(3) . . ?
V6 O27 V7 96.9(2) . . ?
V14 O27 V7 100.8(2) . . ?
V8 O28 V14 142.9(3) . . ?
V8 O28 V7 98.0(2) . . ?
V14 O28 V7 100.8(2) . . ?
V8 O28 K11 103.2(2) . . ?
V14 O28 K11 97.9(2) . . ?
V7 O28 K11 114.2(2) . . ?
V8 O29 V15 143.3(2) . . ?
V8 O29 V9 97.8(2) . . ?
V15 O29 V9 99.3(2) . . ?
V8 O29 K3 107.3(2) . . ?
V15 O29 K3 97.7(2) . . ?
V9 O29 K3 108.4(2) . . ?
V10 O30 V15 143.4(2) . . ?
V10 O30 V9 99.4(2) . . ?
V15 O30 V9 100.0(2) . . ?
V10 O30 K5 106.2(2) . . ?
V15 O30 K5 98.7(2) . . ?
V9 O30 K5 103.9(2) . . ?
V10 O31 V16 145.0(2) . . ?
V10 O31 V11 97.6(2) . . ?
V16 O31 V11 101.2(2) . . ?
V10 O31 K8 97.5(2) . . ?
V16 O31 K8 107.8(2) . . ?
V11 O31 K8 100.2(2) . . ?
V12 O32 V16 142.3(2) . . ?
V12 O32 V11 98.7(2) . . ?
V16 O32 V11 98.9(2) . . ?
V12 O33 V17 143.3(2) . . ?
V12 O33 V13 98.5(2) . . ?
V17 O33 V13 99.8(2) . . ?
V17 O34 K7 152.7(3) . 1_455 ?
V17 O34 K6 99.8(2) . . ?
K7 O34 K6 89.3(2) 1_455 . ?
V17 O34 K1 96.5(2) . 1_455 ?
K7 O34 K1 107.5(2) 1_455 1_455 ?
K6 O34 K1 99.4(2) . 1_455 ?
V14 O35 K2 145.4(3) . 2_565 ?
V14 O35 K11 99.0(2) . . ?
K2 O35 K11 104.2(2) 2_565 . ?
V14 O35 K1 91.0(2) . 1_455 ?
K2 O35 K1 66.3(2) 2_565 1_455 ?
K11 O35 K1 169.9(2) . 1_455 ?
V15 O36 K5 100.1(2) . . ?
V15 O36 K3 97.6(2) . . ?
K5 O36 K3 88.76(15) . . ?
V15 O36 K8 95.8(2) . 2_566 ?
K5 O36 K8 87.3(2) . 2_566 ?
K3 O36 K8 166.5(2) . 2_566 ?
V16 O37 K5 150.3(3) . 2_566 ?
V16 O37 K8 95.4(2) . 2_566 ?
K5 O37 K8 114.2(2) 2_566 2_566 ?
V16 O37 K8 93.1(2) . . ?
K5 O37 K8 86.2(2) 2_566 . ?
K8 O37 K8 87.8(2) 2_566 . ?
V18 O38 V17 97.2(2) . . ?
V18 O38 V14 95.7(2) . . ?
V17 O38 V14 146.3(2) . . ?
V18 O38 K1 106.1(2) . 1_455 ?
V17 O38 K1 98.5(2) . 1_455 ?
V14 O38 K1 107.7(2) . 1_455 ?
V18 O39 V14 95.6(2) . . ?
V18 O39 V15 97.7(2) . . ?
V14 O39 V15 145.2(2) . . ?
V18 O40 V16 98.6(2) . . ?
V18 O40 V15 97.7(2) . . ?
V16 O40 V15 143.5(2) . . ?
V18 O40 K8 110.4(2) . 2_566 ?
V16 O40 K8 103.4(2) . 2_566 ?
V15 O40 K8 101.2(2) . 2_566 ?
V18 O41 V16 98.7(2) . . ?
V18 O41 V17 97.0(2) . . ?
V16 O41 V17 144.9(2) . . ?
V18 O41 K6 106.8(2) . . ?
V16 O41 K6 108.3(2) . . ?
V17 O41 K6 96.7(2) . . ?
O53 K1 O4 106.0(4) . . ?
O53 K1 O38 84.1(4) . 1_655 ?
O4 K1 O38 161.8(3) . 1_655 ?
O53 K1 O8 140.2(4) . . ?
O4 K1 O8 58.4(2) . . ?
O38 K1 O8 104.2(2) 1_655 . ?
O53 K1 O34 87.9(4) . 1_655 ?
O4 K1 O34 105.8(2) . 1_655 ?
O38 K1 O34 58.6(2) 1_655 1_655 ?
O8 K1 O34 65.6(2) . 1_655 ?
O53 K1 O1 63.7(3) . . ?
O4 K1 O1 56.1(2) . . ?
O38 K1 O1 119.1(2) 1_655 . ?
O8 K1 O1 78.8(2) . . ?
O34 K1 O1 69.4(2) 1_655 . ?
O53 K1 O7 73.0(3) . . ?
O4 K1 O7 54.8(2) . . ?
O38 K1 O7 143.3(2) 1_655 . ?
O8 K1 O7 111.8(2) . . ?
O34 K1 O7 145.0(2) 1_655 . ?
O1 K1 O7 75.9(2) . . ?
O53 K1 O35 76.5(3) . 1_655 ?
O4 K1 O35 142.7(2) . 1_655 ?
O38 K1 O35 53.7(2) 1_655 1_655 ?
O8 K1 O35 139.6(2) . 1_655 ?
O34 K1 O35 111.5(2) 1_655 1_655 ?
O1 K1 O35 140.2(2) . 1_655 ?
O7 K1 O35 92.6(2) . 1_655 ?
O53 K1 K2 63.7(3) . 2_665 ?
O4 K1 K2 99.1(2) . 2_665 ?
O38 K1 K2 98.9(2) 1_655 2_665 ?
O8 K1 K2 147.8(2) . 2_665 ?
O34 K1 K2 146.6(2) 1_655 2_665 ?
O1 K1 K2 108.9(2) . 2_665 ?
O7 K1 K2 45.34(11) . 2_665 ?
O35 K1 K2 47.48(12) 1_655 2_665 ?
O53 K1 V4 129.4(4) . . ?
O4 K1 V4 31.93(11) . . ?
O38 K1 V4 130.7(2) 1_655 . ?
O8 K1 V4 26.51(10) . . ?
O34 K1 V4 84.4(2) 1_655 . ?
O1 K1 V4 66.86(14) . . ?
O7 K1 V4 85.6(2) . . ?
O35 K1 V4 151.4(2) 1_655 . ?
K2 K1 V4 126.8(2) 2_665 . ?
O53 K1 V17 82.9(3) . 1_655 ?
O4 K1 V17 132.3(2) . 1_655 ?
O38 K1 V17 32.30(11) 1_655 1_655 ?
O8 K1 V17 84.5(2) . 1_655 ?
O34 K1 V17 26.54(10) 1_655 1_655 ?
O1 K1 V17 90.52(15) . 1_655 ?
O7 K1 V17 155.7(2) . 1_655 ?
O35 K1 V17 85.0(2) 1_655 1_655 ?
K2 K1 V17 125.5(2) 2_665 1_655 ?
V4 K1 V17 107.74(15) . 1_655 ?
O53 K1 V1 83.7(3) . . ?
O4 K1 V1 30.21(11) . . ?
O38 K1 V1 141.9(2) 1_655 . ?
O8 K1 V1 65.63(14) . . ?
O34 K1 V1 85.0(2) 1_655 . ?
O1 K1 V1 25.96(9) . . ?
O7 K1 V1 64.40(13) . . ?
O35 K1 V1 153.4(2) 1_655 . ?
K2 K1 V1 107.6(2) 2_665 . ?
V4 K1 V1 45.83(8) . . ?
V17 K1 V1 110.25(14) 1_655 . ?
O7 K2 O21 136.1(2) 2_665 . ?
O7 K2 O35 132.6(2) 2_665 2_565 ?
O21 K2 O35 81.2(2) . 2_565 ?
O7 K2 O44A 124.4(3) 2_665 . ?
O21 K2 O44A 90.7(3) . . ?
O35 K2 O44A 68.8(3) 2_565 . ?
O7 K2 O57A 83.6(3) 2_665 . ?
O21 K2 O57A 80.1(3) . . ?
O35 K2 O57A 139.8(3) 2_565 . ?
O44A K2 O57A 76.2(4) . . ?
O7 K2 O52 66.8(3) 2_665 2_655 ?
O21 K2 O52 76.5(3) . 2_655 ?
O35 K2 O52 109.1(3) 2_565 2_655 ?
O44A K2 O52 167.2(4) . 2_655 ?
O57A K2 O52 100.6(4) . 2_655 ?
O7 K2 O44B 124.3(5) 2_665 . ?
O21 K2 O44B 91.0(5) . . ?
O35 K2 O44B 68.5(5) 2_565 . ?
O44A K2 O44B 0.5(6) . . ?
O57A K2 O44B 76.6(5) . . ?
O52 K2 O44B 167.5(5) 2_655 . ?
O7 K2 O57B 81.6(3) 2_665 . ?
O21 K2 O57B 79.5(3) . . ?
O35 K2 O57B 143.0(4) 2_565 . ?
O44A K2 O57B 80.1(4) . . ?
O57A K2 O57B 3.9(5) . . ?
O52 K2 O57B 96.7(4) 2_655 . ?
O44B K2 O57B 80.5(6) . . ?
O7 K2 O53 75.7(3) 2_665 2_665 ?
O21 K2 O53 147.3(3) . 2_665 ?
O35 K2 O53 77.9(3) 2_565 2_665 ?
O44A K2 O53 58.4(3) . 2_665 ?
O57A K2 O53 100.3(4) . 2_665 ?
O52 K2 O53 134.3(4) 2_655 2_665 ?
O44B K2 O53 58.0(5) . 2_665 ?
O57B K2 O53 102.9(4) . 2_665 ?
O7 K2 K1 67.0(2) 2_665 2_665 ?
O21 K2 K1 140.6(2) . 2_665 ?
O35 K2 K1 66.2(2) 2_565 2_665 ?
O44A K2 K1 97.2(3) . 2_665 ?
O57A K2 K1 139.4(3) . 2_665 ?
O52 K2 K1 93.2(3) 2_655 2_665 ?
O44B K2 K1 96.8(5) . 2_665 ?
O57B K2 K1 139.9(3) . 2_665 ?
O53 K2 K1 46.9(3) 2_665 2_665 ?
O7 K2 K3 127.16(15) 2_665 . ?
O21 K2 K3 58.11(14) . . ?
O35 K2 K3 95.27(14) 2_565 . ?
O44A K2 K3 45.4(2) . . ?
O57A K2 K3 44.9(3) . . ?
O52 K2 K3 124.1(3) 2_655 . ?
O44B K2 K3 45.9(5) . . ?
O57B K2 K3 47.7(3) . . ?
O53 K2 K3 99.0(3) 2_665 . ?
K1 K2 K3 142.57(13) 2_665 . ?
O7 K2 K9 43.75(12) 2_665 2_665 ?
O21 K2 K9 151.2(2) . 2_665 ?
O35 K2 K9 119.93(13) 2_565 2_665 ?
O44A K2 K9 80.6(2) . 2_665 ?
O57A K2 K9 71.2(3) . 2_665 ?
O52 K2 K9 110.3(3) 2_655 2_665 ?
O44B K2 K9 80.5(5) . 2_665 ?
O57B K2 K9 72.0(3) . 2_665 ?
O53 K2 K9 42.2(3) 2_665 2_665 ?
K1 K2 K9 68.13(11) 2_665 2_665 ?
K3 K2 K9 98.12(8) . 2_665 ?
O50B K3 O51A 89.7(5) . . ?
O50B K3 O29 76.6(3) . . ?
O51A K3 O29 140.3(4) . . ?
O50B K3 O57A 136.6(5) . . ?
O51A K3 O57A 119.0(4) . . ?
O29 K3 O57A 95.1(3) . . ?
O50B K3 O44A 76.5(4) . . ?
O51A K3 O44A 83.8(4) . . ?
O29 K3 O44A 127.0(3) . . ?
O57A K3 O44A 75.3(4) . . ?
O50B K3 O18 149.9(4) . 1_565 ?
O51A K3 O18 69.6(4) . 1_565 ?
O29 K3 O18 105.21(15) . 1_565 ?
O57A K3 O18 73.5(3) . 1_565 ?
O44A K3 O18 120.5(3) . 1_565 ?
O50B K3 O44B 74.0(6) . . ?
O51A K3 O44B 75.6(6) . . ?
O29 K3 O44B 132.6(5) . . ?
O57A K3 O44B 82.1(6) . . ?
O44A K3 O44B 8.6(6) . . ?
O18 K3 O44B 118.8(5) 1_565 . ?
O50B K3 O51B 90.6(5) . . ?
O51A K3 O51B 14.8(4) . . ?
O29 K3 O51B 154.1(4) . . ?
O57A K3 O51B 109.3(4) . . ?
O44A K3 O51B 69.6(4) . . ?
O18 K3 O51B 74.9(4) 1_565 . ?
O44B K3 O51B 61.8(6) . . ?
O50B K3 O50A 9.8(6) . . ?
O51A K3 O50A 83.5(6) . . ?
O29 K3 O50A 77.1(5) . . ?
O57A K3 O50A 146.3(6) . . ?
O44A K3 O50A 83.5(5) . . ?
O18 K3 O50A 140.2(5) 1_565 . ?
O44B K3 O50A 79.8(7) . . ?
O51B K3 O50A 86.6(6) . . ?
O50B K3 O57B 143.7(5) . . ?
O51A K3 O57B 118.2(5) . . ?
O29 K3 O57B 92.3(3) . . ?
O57A K3 O57B 8.7(4) . . ?
O44A K3 O57B 83.5(4) . . ?
O18 K3 O57B 66.3(4) 1_565 . ?
O44B K3 O57B 90.1(6) . . ?
O51B K3 O57B 110.6(5) . . ?
O50A K3 O57B 153.1(6) . . ?
O50B K3 O36 74.6(4) . . ?
O51A K3 O36 82.1(4) . . ?
O29 K3 O36 58.49(13) . . ?
O57A K3 O36 136.7(3) . . ?
O44A K3 O36 147.8(3) . . ?
O18 K3 O36 81.0(2) 1_565 . ?
O44B K3 O36 141.2(5) . . ?
O51B K3 O36 96.6(4) . . ?
O50A K3 O36 66.3(5) . . ?
O57B K3 O36 128.6(4) . . ?
O50B K3 O21 73.7(4) . . ?
O51A K3 O21 156.0(4) . . ?
O29 K3 O21 53.23(13) . . ?
O57A K3 O21 67.8(3) . . ?
O44A K3 O21 75.7(2) . . ?
O18 K3 O21 132.0(2) 1_565 . ?
O44B K3 O21 83.1(5) . . ?
O51B K3 O21 144.5(4) . . ?
O50A K3 O21 82.0(5) . . ?
O57B K3 O21 72.0(4) . . ?
O36 K3 O21 109.07(13) . . ?
O6 K4 O52 133.2(3) . . ?
O6 K4 O12 92.83(15) . 2_655 ?
O52 K4 O12 109.6(3) . 2_655 ?
O6 K4 O54A 71.1(5) . . ?
O52 K4 O54A 129.0(6) . . ?
O12 K4 O54A 113.0(6) 2_655 . ?
O6 K4 O56 126.5(4) . . ?
O52 K4 O56 78.7(5) . . ?
O12 K4 O56 118.0(5) 2_655 . ?
O54A K4 O56 57.2(6) . . ?
O6 K4 O54B 70.8(7) . . ?
O52 K4 O54B 116.8(8) . . ?
O12 K4 O54B 128.8(8) 2_655 . ?
O54A K4 O54B 16.0(8) . . ?
O56 K4 O54B 55.7(8) . . ?
O6 K4 O54C 71.4(5) . . ?
O52 K4 O54C 87.2(6) . . ?
O12 K4 O54C 162.5(5) 2_655 . ?
O54A K4 O54C 55.5(8) . . ?
O56 K4 O54C 68.9(7) . . ?
O54B K4 O54C 39.6(10) . . ?
O6 K4 O7 77.71(15) . 2_655 ?
O52 K4 O7 81.1(3) . 2_655 ?
O12 K4 O7 57.07(13) 2_655 2_655 ?
O54A K4 O7 146.9(5) . 2_655 ?
O56 K4 O7 155.6(4) . 2_655 ?
O54B K4 O7 148.0(7) . 2_655 ?
O54C K4 O7 123.7(6) . 2_655 ?
O6 K4 O54D 76.5(6) . . ?
O52 K4 O54D 88.7(7) . . ?
O12 K4 O54D 161.2(6) 2_655 . ?
O54A K4 O54D 49.2(8) . . ?
O56 K4 O54D 60.4(8) . . ?
O54B K4 O54D 33.1(10) . . ?
O54C K4 O54D 9.1(8) . . ?
O7 K4 O54D 132.9(6) 2_655 . ?
O6 K4 O57B 67.6(3) . 1_545 ?
O52 K4 O57B 66.8(4) . 1_545 ?
O12 K4 O57B 131.7(3) 2_655 1_545 ?
O54A K4 O57B 102.0(6) . 1_545 ?
O56 K4 O57B 108.6(5) . 1_545 ?
O54B K4 O57B 87.4(9) . 1_545 ?
O54C K4 O57B 49.8(7) . 1_545 ?
O7 K4 O57B 75.3(3) 2_655 1_545 ?
O54D K4 O57B 58.5(7) . 1_545 ?
O6 K4 O20 83.4(2) . 2_655 ?
O52 K4 O20 143.1(3) . 2_655 ?
O12 K4 O20 54.93(13) 2_655 2_655 ?
O54A K4 O20 58.7(6) . 2_655 ?
O56 K4 O20 81.5(4) . 2_655 ?
O54B K4 O20 74.7(8) . 2_655 ?
O54C K4 O20 114.0(6) . 2_655 ?
O7 K4 O20 107.52(13) 2_655 2_655 ?
O54D K4 O20 107.8(7) . 2_655 ?
O57B K4 O20 149.8(3) 1_545 2_655 ?
O6 K4 O57A 68.4(3) . 1_545 ?
O52 K4 O57A 65.0(4) . 1_545 ?
O12 K4 O57A 124.4(3) 2_655 1_545 ?
O54A K4 O57A 109.1(6) . 1_545 ?
O56 K4 O57A 114.7(5) . 1_545 ?
O54B K4 O57A 94.9(8) . 1_545 ?
O54C K4 O57A 57.5(6) . 1_545 ?
O7 K4 O57A 67.8(3) 2_655 1_545 ?
O54D K4 O57A 66.2(7) . 1_545 ?
O57B K4 O57A 7.7(4) 1_545 1_545 ?
O20 K4 O57A 151.8(3) 2_655 1_545 ?
O18 K5 O37 149.1(2) 1_565 2_566 ?
O18 K5 O47A 82.9(3) 1_565 . ?
O37 K5 O47A 101.1(3) 2_566 . ?
O18 K5 O30 109.62(15) 1_565 . ?
O37 K5 O30 98.52(15) 2_566 . ?
O47A K5 O30 107.3(2) . . ?
O18 K5 O43 74.6(2) 1_565 . ?
O37 K5 O43 75.4(2) 2_566 . ?
O47A K5 O43 111.2(3) . . ?
O30 K5 O43 141.5(2) . . ?
O18 K5 O47B 75.9(4) 1_565 . ?
O37 K5 O47B 112.3(5) 2_566 . ?
O47A K5 O47B 12.2(4) . . ?
O30 K5 O47B 99.9(4) . . ?
O43 K5 O47B 117.8(4) . . ?
O18 K5 O36 84.12(15) 1_565 . ?
O37 K5 O36 101.0(2) 2_566 . ?
O47A K5 O36 155.1(3) . . ?
O30 K5 O36 57.87(13) . . ?
O43 K5 O36 85.5(2) . . ?
O47B K5 O36 142.9(5) . . ?
O18 K5 O22 64.55(14) 1_565 . ?
O37 K5 O22 145.91(14) 2_566 . ?
O47A K5 O22 71.1(3) . . ?
O30 K5 O22 55.57(13) . . ?
O43 K5 O22 138.7(2) . . ?
O47B K5 O22 59.1(5) . . ?
O36 K5 O22 84.12(14) . . ?
O18 K5 O23 139.3(2) 1_565 . ?
O37 K5 O23 68.54(14) 2_566 . ?
O47A K5 O23 70.4(2) . . ?
O30 K5 O23 54.13(12) . . ?
O43 K5 O23 143.3(2) . . ?
O47B K5 O23 71.9(4) . . ?
O36 K5 O23 107.54(13) . . ?
O22 K5 O23 77.74(13) . . ?
O18 K5 V15 96.34(11) 1_565 . ?
O37 K5 V15 101.34(13) 2_566 . ?
O47A K5 V15 135.8(2) . . ?
O30 K5 V15 31.67(9) . . ?
O43 K5 V15 111.11(14) . . ?
O47B K5 V15 125.7(4) . . ?
O36 K5 V15 26.20(9) . . ?
O22 K5 V15 68.94(9) . . ?
O23 K5 V15 83.22(9) . . ?
O18 K5 V9 83.97(11) 1_565 . ?
O37 K5 V9 126.44(12) 2_566 . ?
O47A K5 V9 88.9(2) . . ?
O30 K5 V9 30.19(9) . . ?
O43 K5 V9 147.99(13) . . ?
O47B K5 V9 78.3(4) . . ?
O36 K5 V9 68.57(10) . . ?
O22 K5 V9 25.50(8) . . ?
O23 K5 V9 65.90(10) . . ?
V15 K5 V9 47.33(4) . . ?
O18 K5 V10 129.11(12) 1_565 . ?
O37 K5 V10 81.79(11) 2_566 . ?
O47A K5 V10 87.7(2) . . ?
O30 K5 V10 28.86(9) . . ?
O43 K5 V10 152.65(13) . . ?
O47B K5 V10 84.7(4) . . ?
O36 K5 V10 84.14(10) . . ?
O22 K5 V10 65.08(9) . . ?
O23 K5 V10 25.28(8) . . ?
V15 K5 V10 58.70(4) . . ?
V9 K5 V10 45.83(4) . . ?
O48 K6 O25 122.7(2) . 2_556 ?
O48 K6 O8 73.5(2) . 1_455 ?
O25 K6 O8 133.5(2) 2_556 1_455 ?
O48 K6 O41 114.2(2) . . ?
O25 K6 O41 104.1(2) 2_556 . ?
O8 K6 O41 106.54(15) 1_455 . ?
O48 K6 O45 95.2(2) . . ?
O25 K6 O45 69.2(2) 2_556 . ?
O8 K6 O45 66.0(2) 1_455 . ?
O41 K6 O45 146.8(2) . . ?
O48 K6 O34 136.7(2) . . ?
O25 K6 O34 99.2(2) 2_556 . ?
O8 K6 O34 69.50(14) 1_455 . ?
O41 K6 O34 58.49(13) . . ?
O45 K6 O34 89.7(2) . . ?
O48 K6 O47A 60.1(3) . 2_566 ?
O25 K6 O47A 62.7(2) 2_556 2_566 ?
O8 K6 O47A 117.1(2) 1_455 2_566 ?
O41 K6 O47A 129.4(2) . 2_566 ?
O45 K6 O47A 77.9(2) . 2_566 ?
O34 K6 O47A 160.7(2) . 2_566 ?
O48 K6 V17 134.2(2) . . ?
O25 K6 V17 100.65(13) 2_556 . ?
O8 K6 V17 87.72(12) 1_455 . ?
O41 K6 V17 32.42(9) . . ?
O45 K6 V17 114.92(14) . . ?
O34 K6 V17 26.26(9) . . ?
O47A K6 V17 155.2(2) 2_566 . ?
O48 K6 K10 47.0(2) . 1_455 ?
O25 K6 K10 90.28(13) 2_556 1_455 ?
O8 K6 K10 70.00(12) 1_455 1_455 ?
O41 K6 K10 161.20(11) . 1_455 ?
O45 K6 K10 50.01(14) . 1_455 ?
O34 K6 K10 131.83(12) . 1_455 ?
O47A K6 K10 47.6(2) 2_566 1_455 ?
V17 K6 K10 156.61(7) . 1_455 ?
O48 K6 V18 90.4(2) . . ?
O25 K6 V18 132.59(13) 2_556 . ?
O8 K6 V18 84.79(11) 1_455 . ?
O41 K6 V18 28.76(9) . . ?
O45 K6 V18 147.05(14) . . ?
O34 K6 V18 64.92(10) . . ?
O47A K6 V18 131.6(2) 2_566 . ?
V17 K6 V18 45.74(4) . . ?
K10 K6 V18 134.53(7) 1_455 . ?
O48 K6 V16 101.8(2) . . ?
O25 K6 V16 92.17(12) 2_556 . ?
O8 K6 V16 129.52(11) 1_455 . ?
O41 K6 V16 28.37(9) . . ?
O45 K6 V16 159.72(14) . . ?
O34 K6 V16 85.42(10) . . ?
O47A K6 V16 101.0(2) 2_566 . ?
V17 K6 V16 59.23(4) . . ?
K10 K6 V16 141.65(8) 1_455 . ?
V18 K6 V16 44.73(4) . . ?
O48 K6 K7 131.8(2) . 1_455 ?
O25 K6 K7 76.00(13) 2_556 1_455 ?
O8 K6 K7 64.81(11) 1_455 1_455 ?
O41 K6 K7 100.43(11) . 1_455 ?
O45 K6 K7 46.48(14) . 1_455 ?
O34 K6 K7 44.10(10) . 1_455 ?
O47A K6 K7 120.0(2) 2_566 1_455 ?
V17 K6 K7 68.47(6) . 1_455 ?
K10 K6 K7 94.71(8) 1_455 1_455 ?
V18 K6 K7 108.25(6) . 1_455 ?
V16 K6 K7 122.98(7) . 1_455 ?
O24 K7 O55 85.2(5) 2_656 . ?
O24 K7 O34 138.7(2) 2_656 1_655 ?
O55 K7 O34 115.4(5) . 1_655 ?
O24 K7 O43 72.3(2) 2_656 1_645 ?
O55 K7 O43 91.4(5) . 1_645 ?
O34 K7 O43 71.8(2) 1_655 1_645 ?
O24 K7 O45 75.0(2) 2_656 1_655 ?
O55 K7 O45 152.4(5) . 1_655 ?
O34 K7 O45 92.0(2) 1_655 1_655 ?
O43 K7 O45 100.4(2) 1_645 1_655 ?
O24 K7 O1 143.6(2) 2_656 . ?
O55 K7 O1 69.6(5) . . ?
O34 K7 O1 77.2(2) 1_655 . ?
O43 K7 O1 131.7(2) 1_645 . ?
O45 K7 O1 117.1(2) 1_655 . ?
O24 K7 O5 110.1(2) 2_656 . ?
O55 K7 O5 106.8(5) . . ?
O34 K7 O5 98.04(14) 1_655 . ?
O43 K7 O5 161.7(2) 1_645 . ?
O45 K7 O5 64.0(2) 1_655 . ?
O1 K7 O5 56.83(13) . . ?
O24 K7 O9 67.48(14) 2_656 . ?
O55 K7 O9 73.0(5) . . ?
O34 K7 O9 150.36(15) 1_655 . ?
O43 K7 O9 137.7(2) 1_645 . ?
O45 K7 O9 81.6(2) 1_655 . ?
O1 K7 O9 80.01(14) . . ?
O5 K7 O9 53.16(11) . . ?
O24 K7 O51A 127.8(3) 2_656 1_645 ?
O55 K7 O51A 53.7(5) . 1_645 ?
O34 K7 O51A 61.8(3) 1_655 1_645 ?
O43 K7 O51A 77.6(3) 1_645 1_645 ?
O45 K7 O51A 153.3(3) 1_655 1_645 ?
O1 K7 O51A 55.1(3) . 1_645 ?
O5 K7 O51A 111.6(3) . 1_645 ?
O9 K7 O51A 118.0(3) . 1_645 ?
O24 K7 V1 130.79(13) 2_656 . ?
O55 K7 V1 84.4(4) . . ?
O34 K7 V1 88.35(12) 1_655 . ?
O43 K7 V1 155.71(14) 1_645 . ?
O45 K7 V1 94.08(15) 1_655 . ?
O1 K7 V1 25.60(10) . . ?
O5 K7 V1 31.41(8) . . ?
O9 K7 V1 63.46(9) . . ?
O51A K7 V1 80.7(3) 1_645 . ?
O24 K7 V5 88.03(12) 2_656 . ?
O55 K7 V5 86.0(5) . . ?
O34 K7 V5 126.62(12) 1_655 . ?
O43 K7 V5 160.35(13) 1_645 . ?
O45 K7 V5 74.48(14) 1_655 . ?
O1 K7 V5 65.18(11) . . ?
O5 K7 V5 29.50(8) . . ?
O9 K7 V5 23.91(8) . . ?
O51A K7 V5 115.6(3) 1_645 . ?
V1 K7 V5 43.35(4) . . ?
O24 K7 K6 105.74(13) 2_656 1_655 ?
O55 K7 K6 161.1(5) . 1_655 ?
O34 K7 K6 46.62(11) 1_655 1_655 ?
O43 K7 K6 77.75(13) 1_645 1_655 ?
O45 K7 K6 46.32(14) 1_655 1_655 ?
O1 K7 K6 106.19(13) . 1_655 ?
O5 K7 K6 84.26(10) . 1_655 ?
O9 K7 K6 125.20(12) . 1_655 ?
O51A K7 K6 108.3(3) 1_645 1_655 ?
V1 K7 K6 99.08(7) . 1_655 ?
V5 K7 K6 109.32(8) . 1_655 ?
O40 K8 O31 142.0(2) 2_566 . ?
O40 K8 O46 99.4(3) 2_566 . ?
O31 K8 O46 117.9(3) . . ?
O40 K8 O23 119.1(2) 2_566 . ?
O31 K8 O23 59.19(14) . . ?
O46 K8 O23 88.1(4) . . ?
O40 K8 O37 56.46(13) 2_566 2_566 ?
O31 K8 O37 94.2(2) . 2_566 ?
O46 K8 O37 123.5(4) . 2_566 ?
O23 K8 O37 69.18(15) . 2_566 ?
O40 K8 O36 58.03(13) 2_566 2_566 ?
O31 K8 O36 132.3(2) . 2_566 ?
O46 K8 O36 79.7(3) . 2_566 ?
O23 K8 O36 166.5(2) . 2_566 ?
O37 K8 O36 112.85(14) 2_566 2_566 ?
O40 K8 O24 155.1(2) 2_566 . ?
O31 K8 O24 57.85(13) . . ?
O46 K8 O24 67.6(3) . . ?
O23 K8 O24 82.76(15) . . ?
O37 K8 O24 148.41(15) 2_566 . ?
O36 K8 O24 97.86(15) 2_566 . ?
O40 K8 O37 99.8(2) 2_566 . ?
O31 K8 O37 53.69(14) . . ?
O46 K8 O37 144.3(3) . . ?
O23 K8 O37 108.0(2) . . ?
O37 K8 O37 92.2(2) 2_566 . ?
O36 K8 O37 85.4(2) 2_566 . ?
O24 K8 O37 82.72(14) . . ?
O40 K8 V10 136.58(13) 2_566 . ?
O31 K8 V10 32.31(9) . . ?
O46 K8 V10 102.4(3) . . ?
O23 K8 V10 26.90(9) . . ?
O37 K8 V10 80.23(11) 2_566 . ?
O36 K8 V10 163.17(13) 2_566 . ?
O24 K8 V10 68.23(10) . . ?
O37 K8 V10 83.48(11) . . ?
O40 K8 V16 30.88(9) 2_566 2_566 ?
O31 K8 V16 115.44(14) . 2_566 ?
O46 K8 V16 117.9(3) . 2_566 ?
O23 K8 V16 93.49(13) . 2_566 ?
O37 K8 V16 25.92(9) 2_566 2_566 ?
O36 K8 V16 87.09(11) 2_566 2_566 ?
O24 K8 V16 173.29(13) . 2_566 ?
O37 K8 V16 93.23(12) . 2_566 ?
V10 K8 V16 106.09(9) . 2_566 ?
O40 K8 V15 31.70(9) 2_566 2_566 ?
O31 K8 V15 143.3(2) . 2_566 ?
O46 K8 V15 91.2(3) . 2_566 ?
O23 K8 V15 149.98(13) . 2_566 ?
O37 K8 V15 86.49(11) 2_566 2_566 ?
O36 K8 V15 26.58(8) 2_566 2_566 ?
O24 K8 V15 124.44(13) . 2_566 ?
O37 K8 V15 89.58(12) . 2_566 ?
V10 K8 V15 164.74(11) . 2_566 ?
V16 K8 V15 60.62(5) 2_566 2_566 ?
O40 K8 V11 167.1(2) 2_566 . ?
O31 K8 V11 31.57(9) . . ?
O46 K8 V11 90.4(3) . . ?
O23 K8 V11 69.36(11) . . ?
O37 K8 V11 124.23(13) 2_566 . ?
O36 K8 V11 116.22(12) 2_566 . ?
O24 K8 V11 26.29(9) . . ?
O37 K8 V11 67.55(10) . . ?
V10 K8 V11 47.50(4) . . ?
V16 K8 V11 147.00(10) 2_566 . ?
V15 K8 V11 140.66(10) 2_566 . ?
O11 K9 O3 133.0(2) 2_655 . ?
O11 K9 O53 118.2(3) 2_655 . ?
O3 K9 O53 108.2(3) . . ?
O11 K9 O1 147.0(2) 2_655 . ?
O3 K9 O1 60.19(13) . . ?
O53 K9 O1 66.2(3) . . ?
O11 K9 O7 126.05(15) 2_655 . ?
O3 K9 O7 57.65(13) . . ?
O53 K9 O7 76.1(3) . . ?
O1 K9 O7 86.92(14) . . ?
O11 K9 O6 57.67(13) 2_655 2_655 ?
O3 K9 O6 87.13(14) . 2_655 ?
O53 K9 O6 130.4(3) . 2_655 ?
O1 K9 O6 147.31(15) . 2_655 ?
O7 K9 O6 73.60(13) . 2_655 ?
O11 K9 O20 57.55(13) 2_655 2_655 ?
O3 K9 O20 122.3(2) . 2_655 ?
O53 K9 O20 100.3(3) . 2_655 ?
O1 K9 O20 89.56(15) . 2_655 ?
O7 K9 O20 175.72(15) . 2_655 ?
O6 K9 O20 110.63(14) 2_655 2_655 ?
O11 K9 O19 57.44(13) 2_655 2_655 ?
O3 K9 O19 157.9(2) . 2_655 ?
O53 K9 O19 62.4(3) . 2_655 ?
O1 K9 O19 124.2(2) . 2_655 ?
O7 K9 O19 100.28(15) . 2_655 ?
O6 K9 O19 85.70(15) 2_655 2_655 ?
O20 K9 O19 79.72(15) 2_655 2_655 ?
O11 K9 O6 87.81(14) 2_655 . ?
O3 K9 O6 53.34(12) . . ?
O53 K9 O6 146.9(3) . . ?
O1 K9 O6 80.80(15) . . ?
O7 K9 O6 106.13(14) . . ?
O6 K9 O6 79.83(15) 2_655 . ?
O20 K9 O6 75.66(14) 2_655 . ?
O19 K9 O6 144.68(14) 2_655 . ?
O11 K9 V1 153.55(14) 2_655 . ?
O3 K9 V1 32.85(9) . . ?
O53 K9 V1 84.1(3) . . ?
O1 K9 V1 27.39(9) . . ?
O7 K9 V1 70.40(10) . . ?
O6 K9 V1 119.92(12) 2_655 . ?
O20 K9 V1 107.23(12) 2_655 . ?
O19 K9 V1 146.47(12) 2_655 . ?
O6 K9 V1 66.54(10) . . ?
O11 K9 V2 31.42(9) 2_655 2_655 ?
O3 K9 V2 109.36(12) . 2_655 ?
O53 K9 V2 129.8(3) . 2_655 ?
O1 K9 V2 163.95(14) . 2_655 ?
O7 K9 V2 97.47(11) . 2_655 ?
O6 K9 V2 26.26(9) 2_655 2_655 ?
O20 K9 V2 86.57(10) 2_655 2_655 ?
O19 K9 V2 70.37(11) 2_655 2_655 ?
O6 K9 V2 83.15(10) . 2_655 ?
V1 K9 V2 141.33(8) . 2_655 ?
O11 K9 V7 31.01(9) 2_655 2_655 ?
O3 K9 V7 133.39(13) . 2_655 ?
O53 K9 V7 111.1(3) . 2_655 ?
O1 K9 V7 116.07(12) . 2_655 ?
O7 K9 V7 156.99(11) . 2_655 ?
O6 K9 V7 86.08(10) 2_655 2_655 ?
O20 K9 V7 26.54(9) 2_655 2_655 ?
O19 K9 V7 66.85(10) 2_655 2_655 ?
O6 K9 V7 80.08(10) . 2_655 ?
V1 K9 V7 130.89(8) . 2_655 ?
V2 K9 V7 60.75(5) 2_655 2_655 ?
O46 K10 O48 123.5(4) . 1_655 ?
O46 K10 O9 72.8(3) . 2_656 ?
O48 K10 O9 135.3(2) 1_655 2_656 ?
O46 K10 O47A 101.7(4) . 2_666 ?
O48 K10 O47A 63.8(3) 1_655 2_666 ?
O9 K10 O47A 72.4(2) 2_656 2_666 ?
O46 K10 O24 70.1(3) . . ?
O48 K10 O24 151.7(2) 1_655 . ?
O9 K10 O24 70.14(15) 2_656 . ?
O47A K10 O24 142.4(2) 2_666 . ?
O46 K10 O45 141.4(3) . 1_655 ?
O48 K10 O45 93.2(2) 1_655 1_655 ?
O9 K10 O45 72.3(2) 2_656 1_655 ?
O47A K10 O45 83.0(3) 2_666 1_655 ?
O24 K10 O45 82.9(2) . 1_655 ?
O46 K10 O15 115.0(3) . . ?
O48 K10 O15 94.8(2) 1_655 . ?
O9 K10 O15 116.4(2) 2_656 . ?
O47A K10 O15 143.2(3) 2_666 . ?
O24 K10 O15 57.66(13) . . ?
O45 K10 O15 67.9(2) 1_655 . ?
O46 K10 O47B 89.8(5) . 2_666 ?
O48 K10 O47B 71.3(5) 1_655 2_666 ?
O9 K10 O47B 67.2(4) 2_656 2_666 ?
O47A K10 O47B 12.0(4) 2_666 2_666 ?
O24 K10 O47B 136.6(4) . 2_666 ?
O45 K10 O47B 91.7(4) 1_655 2_666 ?
O15 K10 O47B 155.1(5) . 2_666 ?
O46 K10 O23 82.5(3) . . ?
O48 K10 O23 75.8(2) 1_655 . ?
O9 K10 O23 147.9(2) 2_656 . ?
O47A K10 O23 134.1(2) 2_666 . ?
O24 K10 O23 82.43(15) . . ?
O45 K10 O23 121.6(2) 1_655 . ?
O15 K10 O23 56.54(13) . . ?
O47B K10 O23 134.1(4) 2_666 . ?
O46 K10 V11 89.3(3) . . ?
O48 K10 V11 126.2(2) 1_655 . ?
O9 K10 V11 91.71(13) 2_656 . ?
O47A K10 V11 156.6(2) 2_666 . ?
O24 K10 V11 25.75(9) . . ?
O45 K10 V11 75.71(15) 1_655 . ?
O15 K10 V11 31.98(9) . . ?
O47B K10 V11 158.2(4) 2_666 . ?
O23 K10 V11 67.31(10) . . ?
O46 K10 V10 96.5(3) . . ?
O48 K10 V10 85.4(2) 1_655 . ?
O9 K10 V10 137.45(14) 2_656 . ?
O47A K10 V10 149.1(2) 2_666 . ?
O24 K10 V10 67.55(11) . . ?
O45 K10 V10 98.0(2) 1_655 . ?
O15 K10 V10 31.11(8) . . ?
O47B K10 V10 155.3(4) 2_666 . ?
O23 K10 V10 25.53(9) . . ?
V11 K10 V10 46.27(4) . . ?
O46 K10 K6 156.4(3) . 1_655 ?
O48 K10 K6 45.4(2) 1_655 1_655 ?
O9 K10 K6 101.52(13) 2_656 1_655 ?
O47A K10 K6 55.3(2) 2_666 1_655 ?
O24 K10 K6 130.59(15) . 1_655 ?
O45 K10 K6 49.50(14) 1_655 1_655 ?
O15 K10 K6 88.19(13) . 1_655 ?
O47B K10 K6 67.3(5) 2_666 1_655 ?
O23 K10 K6 109.07(13) . 1_655 ?
V11 K10 K6 113.98(10) . 1_655 ?
V10 K10 K6 102.31(9) . 1_655 ?
O50B K11 O50B 180.0 . 2_565 ?
O50B K11 O28 80.8(3) . . ?
O50B K11 O28 99.2(3) 2_565 . ?
O50B K11 O28 99.2(3) . 2_565 ?
O50B K11 O28 80.8(3) 2_565 2_565 ?
O28 K11 O28 180.0 . 2_565 ?
O50B K11 O35 76.6(4) . . ?
O50B K11 O35 103.4(4) 2_565 . ?
O28 K11 O35 57.96(13) . . ?
O28 K11 O35 122.04(13) 2_565 . ?
O50B K11 O35 103.4(4) . 2_565 ?
O50B K11 O35 76.6(4) 2_565 2_565 ?
O28 K11 O35 122.04(13) . 2_565 ?
O28 K11 O35 57.96(13) 2_565 2_565 ?
O35 K11 O35 180.0 . 2_565 ?
O50B K11 O50A 8.1(6) . . ?
O50B K11 O50A 171.9(6) 2_565 . ?
O28 K11 O50A 80.5(5) . . ?
O28 K11 O50A 99.5(5) 2_565 . ?
O35 K11 O50A 69.5(5) . . ?
O35 K11 O50A 110.5(5) 2_565 . ?
O50B K11 O50A 171.9(6) . 2_565 ?
O50B K11 O50A 8.1(6) 2_565 2_565 ?
O28 K11 O50A 99.5(5) . 2_565 ?
O28 K11 O50A 80.5(5) 2_565 2_565 ?
O35 K11 O50A 110.5(5) . 2_565 ?
O35 K11 O50A 69.5(5) 2_565 2_565 ?
O50A K11 O50A 180.000(1) . 2_565 ?
O50B K11 O21 78.2(4) . . ?
O50B K11 O21 101.8(4) 2_565 . ?
O28 K11 O21 55.25(12) . . ?
O28 K11 O21 124.75(12) 2_565 . ?
O35 K11 O21 111.06(12) . . ?
O35 K11 O21 68.94(12) 2_565 . ?
O50A K11 O21 84.7(5) . . ?
O50A K11 O21 95.3(5) 2_565 . ?
O50B K11 O21 101.8(4) . 2_565 ?
O50B K11 O21 78.2(4) 2_565 2_565 ?
O28 K11 O21 124.75(12) . 2_565 ?
O28 K11 O21 55.25(12) 2_565 2_565 ?
O35 K11 O21 68.94(12) . 2_565 ?
O35 K11 O21 111.06(12) 2_565 2_565 ?
O50A K11 O21 95.3(5) . 2_565 ?
O50A K11 O21 84.7(5) 2_565 2_565 ?
O21 K11 O21 180.0 . 2_565 ?
O50B K11 V14 73.9(3) . . ?
O50B K11 V14 106.1(3) 2_565 . ?
O28 K11 V14 32.15(9) . . ?
O28 K11 V14 147.85(9) 2_565 . ?
O35 K11 V14 26.09(9) . . ?
O35 K11 V14 153.91(9) 2_565 . ?
O50A K11 V14 69.3(4) . . ?
O50A K11 V14 110.7(5) 2_565 . ?
O21 K11 V14 85.27(9) . . ?
O21 K11 V14 94.73(9) 2_565 . ?
O50B K11 V14 106.1(3) . 2_565 ?
O50B K11 V14 73.9(3) 2_565 2_565 ?
O28 K11 V14 147.85(9) . 2_565 ?
O28 K11 V14 32.15(9) 2_565 2_565 ?
O35 K11 V14 153.91(9) . 2_565 ?
O35 K11 V14 26.09(9) 2_565 2_565 ?
O50A K11 V14 110.7(4) . 2_565 ?
O50A K11 V14 69.3(5) 2_565 2_565 ?
O21 K11 V14 94.73(9) . 2_565 ?
O21 K11 V14 85.27(9) 2_565 2_565 ?
V14 K11 V14 180.0 . 2_565 ?
K5 O43 K7 131.4(2) . 1_465 ?
K2 O44A K3 90.3(3) . . ?
K3 O44B K2 81.2(6) . . ?
K6 O45 K7 87.2(2) . 1_455 ?
K6 O45 K10 80.5(2) . 1_455 ?
K7 O45 K10 157.2(3) 1_455 1_455 ?
K10 O46 K8 95.2(5) . . ?
O47B O47A K5 98.5(25) . . ?
O47B O47A K10 92.3(25) . 2_666 ?
K5 O47A K10 160.1(4) . 2_666 ?
O47B O47A K6 169.4(26) . 2_566 ?
K5 O47A K6 91.4(3) . 2_566 ?
K10 O47A K6 77.2(3) 2_666 2_566 ?
O47A O47B K5 69.3(24) . . ?
O47A O47B K10 75.7(24) . 2_666 ?
K5 O47B K10 141.3(8) . 2_666 ?
K6 O48 K10 87.6(2) . 1_455 ?
O50B O50A K3 58.5(37) . . ?
O50B O50A K11 43.8(35) . . ?
K3 O50A K11 100.7(7) . . ?
O50A O50B K11 128.1(40) . . ?
O50A O50B K3 111.7(40) . . ?
K11 O50B K3 117.9(6) . . ?
O51B O51A K3 90.4(21) . . ?
O51B O51A K7 138.1(22) . 1_465 ?
K3 O51A K7 131.4(6) . 1_465 ?
O51A O51B K3 74.8(20) . . ?
K4 O52 K2 102.5(5) . 2_655 ?
K1 O53 K9 104.2(5) . . ?
K1 O53 K2 69.3(3) . 2_665 ?
K9 O53 K2 88.5(4) . 2_665 ?
O54B O54A K4 91.3(36) . . ?
O54A O54B O54D 150.6(47) . . ?
O54A O54B K4 72.6(34) . . ?
O54D O54B K4 78.0(17) . . ?
O54D O54C K4 106.4(61) . . ?
O54C O54D O54B 113.2(65) . . ?
O54C O54D K4 64.5(58) . . ?
O54B O54D K4 68.8(17) . . ?
K2 O57A K3 90.4(4) . . ?
K2 O57A K4 91.5(4) . 1_565 ?
K3 O57A K4 164.2(5) . 1_565 ?
K3 O57B K2 79.3(4) . . ?
K3 O57B K4 162.4(7) . 1_565 ?
K2 O57B K4 87.4(5) . 1_565 ?

loop_
_geom_bond_atom_site_label_1
_geom_bond_atom_site_label_2
_geom_bond_distance
_geom_bond_site_symmetry_2
_geom_bond_publ_flag
V1 O1 1.624(5) . ?
V1 O2 1.913(4) . ?
V1 O3 1.921(4) . ?
V1 O5 1.921(4) . ?
V1 O4 1.927(4) . ?
V1 V5 2.795(2) . ?
V1 V4 2.836(2) . ?
V1 V2 2.910(2) . ?
V1 V3 2.963(2) . ?
V1 K9 3.520(3) . ?
V1 K7 3.686(3) . ?
V1 K1 3.709(6) . ?
V2 O6 1.610(5) . ?
V2 O3 1.925(4) . ?
V2 O11 1.925(4) . ?
V2 O10 1.939(4) . ?
V2 O2 1.945(4) . ?
V2 V6 2.989(2) . ?
V2 K9 3.616(3) 2_655 ?
V2 K9 3.822(3) . ?
V3 O7 1.619(5) . ?
V3 O12 1.933(4) . ?
V3 O3 1.941(4) . ?
V3 O4 1.955(4) . ?
V3 O13 1.960(4) . ?
V3 V8 2.998(2) . ?
V3 K9 3.640(3) . ?
V3 K4 3.675(3) 2_655 ?
V3 K1 3.781(6) . ?
V4 O8 1.609(4) . ?
V4 O4 1.911(4) . ?
V4 O5 1.918(4) . ?
V4 O15 1.928(4) . ?
V4 O14 1.936(4) . ?
V4 V10 2.975(2) . ?
V4 K1 3.568(6) . ?
V5 O9 1.612(4) . ?
V5 O2 1.914(4) . ?
V5 O5 1.923(4) . ?
V5 O17 1.946(4) . ?
V5 O16 1.954(5) . ?
V5 V12 3.023(2) . ?
V5 K7 3.868(3) . ?
V6 O19 1.623(5) . ?
V6 O26 1.926(4) . ?
V6 O27 1.931(4) . ?
V6 O11 1.951(4) . ?
V6 O10 1.971(4) . ?
V6 V7 2.908(2) . ?
V6 V13 2.926(2) . ?
V6 K9 3.667(3) 2_655 ?
V7 O20 1.623(5) . ?
V7 O12 1.898(4) . ?
V7 O11 1.911(4) . ?
V7 O27 1.955(4) . ?
V7 O28 1.954(4) . ?
V7 V8 2.920(2) . ?
V7 V14 2.997(2) . ?
V7 K9 3.622(3) 2_655 ?
V7 K4 3.750(3) 2_655 ?
V7 K11 4.006(2) . ?
V8 O21 1.616(5) . ?
V8 O29 1.910(5) . ?
V8 O28 1.916(5) . ?
V8 O12 1.961(4) . ?
V8 O13 1.965(4) . ?
V8 V9 2.915(2) . ?
V8 K11 3.725(2) . ?
V8 K3 3.837(3) . ?
V8 K4 3.838(3) 2_655 ?
V9 O22 1.629(5) . ?
V9 O13 1.920(4) . ?
V9 O14 1.942(4) . ?
V9 O30 1.959(5) . ?
V9 O29 1.959(4) . ?
V9 V10 2.954(2) . ?
V9 V15 2.979(2) . ?
V9 K5 3.782(3) . ?
V9 K3 3.898(3) . ?
V10 O23 1.625(5) . ?
V10 O30 1.913(4) . ?
V10 O31 1.921(4) . ?
V10 O15 1.952(4) . ?
V10 O14 1.958(4) . ?
V10 V11 2.903(2) . ?
V10 K8 3.562(3) . ?
V10 K10 3.745(3) . ?
V10 K5 3.805(2) . ?
V11 O24 1.619(5) . ?
V11 O15 1.932(4) . ?
V11 O31 1.938(4) . ?
V11 O16 1.944(4) . ?
V11 O32 1.971(4) . ?
V11 V12 2.938(2) . ?
V11 V16 2.987(2) . ?
V11 K10 3.638(3) . ?
V11 K8 3.643(3) . ?
V11 K7 4.067(3) 2_656 ?
V12 O25 1.593(5) . ?
V12 O33 1.882(4) . ?
V12 O32 1.902(4) . ?
V12 O16 1.946(4) . ?
V12 O17 1.954(4) . ?
V12 V13 2.928(2) . ?
V13 O18 1.615(4) . ?
V13 O10 1.920(4) . ?
V13 O17 1.945(4) . ?
V13 O26 1.952(4) . ?
V13 O33 1.980(4) . ?
V13 V17 3.010(2) . ?
V13 K5 3.933(2) 1_545 ?
V14 O35 1.605(5) . ?
V14 O39 1.925(5) . ?
V14 O38 1.926(4) . ?
V14 O28 1.936(4) . ?
V14 O27 1.936(4) . ?
V14 V18 2.851(2) . ?
V14 K11 3.605(2) . ?
V14 K1 3.794(6) 1_455 ?
V15 O36 1.629(4) . ?
V15 O30 1.930(5) . ?
V15 O39 1.938(5) . ?
V15 O40 1.940(4) . ?
V15 O29 1.949(5) . ?
V15 V18 2.907(2) . ?
V15 K3 3.625(3) . ?
V15 K5 3.632(2) . ?
V15 K8 3.622(3) 2_566 ?
V16 O37 1.614(5) . ?
V16 O31 1.927(4) . ?
V16 O41 1.936(4) . ?
V16 O40 1.938(4) . ?
V16 O32 1.962(4) . ?
V16 V18 2.928(2) . ?
V16 K8 3.675(3) 2_566 ?
V16 K8 3.817(4) . ?
V16 K6 3.869(2) . ?
V17 O34 1.607(5) . ?
V17 O38 1.930(4) . ?
V17 O41 1.933(4) . ?
V17 O26 1.945(4) . ?
V17 O33 1.954(4) . ?
V17 V18 2.886(2) . ?
V17 K1 3.573(6) 1_455 ?
V17 K6 3.580(3) . ?
V18 O42 1.639(5) . ?
V18 O38 1.918(5) . ?
V18 O41 1.922(4) . ?
V18 O40 1.923(4) . ?
V18 O39 1.922(5) . ?
V18 K1 3.751(6) 1_455 ?
V18 K6 3.824(2) . ?
V18 K8 3.827(3) 2_566 ?
O1 K7 3.008(6) . ?
O1 K9 3.011(6) . ?
O1 K1 3.355(8) . ?
O3 K9 2.750(5) . ?
O4 K1 2.727(7) . ?
O5 K7 3.104(5) . ?
O6 K4 2.689(5) . ?
O6 K9 3.062(5) 2_655 ?
O6 K9 3.359(6) . ?
O7 K2 2.621(5) 2_665 ?
O7 K9 3.022(5) . ?
O7 K4 3.098(6) 2_655 ?
O7 K1 3.391(8) . ?
O8 K6 2.734(5) 1_655 ?
O8 K1 2.960(8) . ?
O9 K10 2.813(5) 2_656 ?
O9 K7 3.164(5) . ?
O11 K9 2.695(5) 2_655 ?
O12 K4 2.797(5) 2_655 ?
O15 K10 2.949(5) . ?
O18 K5 2.703(5) 1_545 ?
O18 K3 2.832(5) 1_545 ?
O19 K9 3.236(6) 2_655 ?
O20 K9 3.122(6) 2_655 ?
O20 K4 3.261(6) 2_655 ?
O21 K2 2.658(5) . ?
O21 K11 3.217(6) . ?
O21 K3 3.427(6) . ?
O22 K5 3.355(6) . ?
O23 K8 2.967(6) . ?
O23 K10 3.187(6) . ?
O23 K5 3.394(6) . ?
O24 K7 2.742(5) 2_656 ?
O24 K10 2.925(6) . ?
O24 K8 3.130(6) . ?
O25 K6 2.701(5) 2_556 ?
O28 K11 2.787(4) . ?
O29 K3 2.808(5) . ?
O30 K5 2.798(4) . ?
O31 K8 2.759(5) . ?
O34 K7 2.813(5) 1_455 ?
O34 K6 2.937(6) . ?
O34 K1 3.015(7) 1_455 ?
O35 K2 2.745(5) 2_565 ?
O35 K11 2.988(5) . ?
O35 K1 3.409(8) 1_455 ?
O36 K5 2.975(6) . ?
O36 K3 3.030(6) . ?
O36 K8 3.076(6) 2_566 ?
O37 K5 2.697(5) 2_566 ?
O37 K8 3.153(6) 2_566 ?
O37 K8 3.374(7) . ?
O38 K1 2.737(7) 1_455 ?
O40 K8 2.706(5) 2_566 ?
O41 K6 2.795(5) . ?
K1 O53 2.66(2) . ?
K1 O38 2.737(7) 1_655 ?
K1 O34 3.015(7) 1_655 ?
K1 O35 3.409(8) 1_655 ?
K1 K2 3.410(6) 2_665 ?
K1 V17 3.573(6) 1_655 ?
K2 O7 2.621(5) 2_665 ?
K2 O35 2.745(5) 2_565 ?
K2 O44A 2.784(12) . ?
K2 O57A 2.80(2) . ?
K2 O52 3.125(15) 2_655 ?
K2 O44B 3.22(3) . ?
K2 O57B 3.24(2) . ?
K2 O53 3.268(14) 2_665 ?
K2 K1 3.410(6) 2_665 ?
K2 K3 3.984(4) . ?
K2 K9 4.311(4) 2_665 ?
K3 O50B 2.68(2) . ?
K3 O51A 2.81(2) . ?
K3 O57A 2.812(14) . ?
K3 O44A 2.837(11) . ?
K3 O18 2.832(5) 1_565 ?
K3 O44B 2.89(3) . ?
K3 O51B 2.92(2) . ?
K3 O50A 2.92(2) . ?
K3 O57B 3.00(2) . ?
K4 O52 2.753(15) . ?
K4 O12 2.797(5) 2_655 ?
K4 O54A 2.83(2) . ?
K4 O56 2.86(2) . ?
K4 O54B 2.96(4) . ?
K4 O54C 2.92(3) . ?
K4 O7 3.098(6) 2_655 ?
K4 O54D 3.11(3) . ?
K4 O57B 3.21(2) 1_545 ?
K4 O20 3.261(6) 2_655 ?
K4 O57A 3.384(14) 1_545 ?
K5 O18 2.703(5) 1_565 ?
K5 O37 2.697(5) 2_566 ?
K5 O47A 2.725(11) . ?
K5 O43 2.881(6) . ?
K5 O47B 2.88(2) . ?
K6 O48 2.705(8) . ?
K6 O25 2.701(5) 2_556 ?
K6 O8 2.734(5) 1_455 ?
K6 O45 2.926(7) . ?
K6 O47A 3.198(12) 2_566 ?
K6 K10 3.795(4) 1_455 ?
K6 K7 4.041(3) 1_455 ?
K7 O24 2.742(5) 2_656 ?
K7 O55 2.74(2) . ?
K7 O34 2.813(5) 1_655 ?
K7 O43 2.915(6) 1_645 ?
K7 O45 2.934(7) 1_655 ?
K7 O51A 3.34(2) 1_645 ?
K7 K6 4.041(3) 1_655 ?
K8 O40 2.706(5) 2_566 ?
K8 O46 2.617(15) . ?
K8 O37 3.153(6) 2_566 ?
K8 O36 3.076(6) 2_566 ?
K8 V16 3.675(3) 2_566 ?
K8 V15 3.622(3) 2_566 ?
K9 O11 2.695(5) 2_655 ?
K9 O53 2.897(15) . ?
K9 O6 3.062(5) 2_655 ?
K9 O20 3.122(6) 2_655 ?
K9 O19 3.236(6) 2_655 ?
K9 V2 3.616(3) 2_655 ?
K9 V7 3.622(3) 2_655 ?
K10 O46 2.69(2) . ?
K10 O48 2.779(9) 1_655 ?
K10 O9 2.813(5) 2_656 ?
K10 O47A 2.874(11) 2_666 ?
K10 O45 2.948(7) 1_655 ?
K10 O47B 2.96(2) 2_666 ?
K10 K6 3.795(4) 1_655 ?
K11 O50B 2.62(2) . ?
K11 O50B 2.62(2) 2_565 ?
K11 O28 2.787(4) 2_565 ?
K11 O35 2.988(5) 2_565 ?
K11 O50A 2.98(2) . ?
K11 O50A 2.98(2) 2_565 ?
K11 O21 3.217(6) 2_565 ?
K11 V14 3.605(2) 2_565 ?
O43 K7 2.915(6) 1_465 ?
O45 K7 2.934(7) 1_455 ?
O45 K10 2.948(7) 1_455 ?
O47A O47B 0.62(2) . ?
O47A K10 2.874(11) 2_666 ?
O47A K6 3.198(12) 2_566 ?
O47B K10 2.96(2) 2_666 ?
O48 K10 2.779(9) 1_455 ?
O50A O50B 0.53(3) . ?
O51A O51B 0.75(2) . ?
O51A K7 3.34(2) 1_465 ?
O52 K2 3.125(15) 2_655 ?
O53 K2 3.268(14) 2_665 ?
O54A O54B 0.82(4) . ?
O54B O54D 1.74(5) . ?
O54C O54D 0.51(4) . ?
O57A K4 3.384(14) 1_565 ?
O57B K4 3.21(2) 1_565 ?
